data_4068073
loop_
_publ_author_name
'Han, Ying-Feng'
'Lin, Yue-Jian'
'Hor, T. S. Andy'
'Jin, Guo-Xin'

_publ_section_title
;
 Efficient Route to Organometallic Cage Formation via C--H
 Activation-Directed Muticomponent Assembly Accompanying Aromatic Guest
 Encapsulation
;
_journal_issue 3
_journal_name_full Organometallics
_journal_page_first 995
_journal_paper_doi 10.1021/om201074k
_journal_volume 31
_journal_year 2012
_chemical_formula_sum 'C180 H168 Cl6 F18 Ir6 N18 O19 S6'
_chemical_formula_weight 4787.58
_chemical_name_systematic
; 
 ? 
;
_space_group_IT_number 15
_symmetry_cell_setting monoclinic
_symmetry_space_group_name_Hall '-C 2yc'
_symmetry_space_group_name_H-M 'C 1 2/c 1'
_atom_sites_solution_hydrogens geom
_atom_sites_solution_primary direct
_atom_sites_solution_secondary difmap
_audit_creation_method SHELXL-97
_cell_angle_alpha 90.00
_cell_angle_beta 131.3530(10)
_cell_angle_gamma 90.00
_cell_formula_units_Z 8
_cell_length_a 54.785(4)
_cell_length_b 25.759(2)
_cell_length_c 38.850(5)
_cell_measurement_reflns_used 9935
_cell_measurement_temperature 296(2)
_cell_measurement_theta_max 22.16
_cell_measurement_theta_min 2.18
_cell_volume 41155(7)
_computing_cell_refinement 'Bruker SAINT'
_computing_data_collection 'Bruker APEX2'
_computing_data_reduction 'Bruker SAINT'
_computing_molecular_graphics 'Bruker SHELXTL'
_computing_publication_material 'Bruker SHELXTL'
_computing_structure_refinement 'SHELXL-97 (Sheldrick, 1997)'
_computing_structure_solution 'SHELXS-97 (Sheldrick, 1990)'
_diffrn_ambient_temperature 296(2)
_diffrn_measured_fraction_theta_full 0.973
_diffrn_measured_fraction_theta_max 0.973
_diffrn_measurement_device_type 'Bruker APEX-II CCD'
_diffrn_measurement_method '\f and \w scans'
_diffrn_radiation_monochromator graphite
_diffrn_radiation_source 'fine-focus sealed tube'
_diffrn_radiation_type MoK\a
_diffrn_radiation_wavelength 0.71073
_diffrn_reflns_av_R_equivalents 0.1095
_diffrn_reflns_av_sigmaI/netI 0.2283
_diffrn_reflns_limit_h_max 45
_diffrn_reflns_limit_h_min -65
_diffrn_reflns_limit_k_max 30
_diffrn_reflns_limit_k_min -30
_diffrn_reflns_limit_l_max 46
_diffrn_reflns_limit_l_min -23
_diffrn_reflns_number 97391
_diffrn_reflns_theta_full 25.01
_diffrn_reflns_theta_max 25.01
_diffrn_reflns_theta_min 0.93
_diffrn_standards_decay_% 6.54
_exptl_absorpt_coefficient_mu 4.081
_exptl_absorpt_correction_T_max 0.7918
_exptl_absorpt_correction_T_min 0.5270
_exptl_absorpt_correction_type multi-scan
_exptl_absorpt_process_details sadabs
_exptl_crystal_colour red
_exptl_crystal_density_diffrn 1.545
_exptl_crystal_density_method 'not measured'
_exptl_crystal_description prism
_exptl_crystal_F_000 18784
_exptl_crystal_size_max 0.18
_exptl_crystal_size_mid 0.14
_exptl_crystal_size_min 0.06
_platon_squeeze_details ' '
_refine_diff_density_max 2.964
_refine_diff_density_min -1.731
_refine_diff_density_rms 0.225
_refine_ls_extinction_method none
_refine_ls_goodness_of_fit_ref 0.828
_refine_ls_hydrogen_treatment constr
_refine_ls_matrix_type full
_refine_ls_number_parameters 1911
_refine_ls_number_reflns 35300
_refine_ls_number_restraints 287
_refine_ls_restrained_S_all 0.837
_refine_ls_R_factor_all 0.2039
_refine_ls_R_factor_gt 0.0878
_refine_ls_shift/su_max 0.005
_refine_ls_shift/su_mean 0.000
_refine_ls_structure_factor_coef Fsqd
_refine_ls_weighting_details 'calc w=1/[\s^2^(Fo^2^)+(0.1362P)^2^+0.0000P] where P=(Fo^2^+2Fc^2^)/3'
_refine_ls_weighting_scheme calc
_refine_ls_wR_factor_gt 0.2105
_refine_ls_wR_factor_ref 0.2523
_reflns_number_gt 12839
_reflns_number_total 35300
_reflns_threshold_expression >2sigma(I)
_cod_data_source_file om201074k_si_001.cif
_cod_data_source_block 6_4b
_cod_depositor_comments
;
The following automatic conversions were performed:

'_symmetry_cell_setting' value 'Monoclinic' changed to 'monoclinic'
according to /home/saulius/struct/CIF-dictionaries/cif_core.dic
dictionary named 'cif_core.dic' version 2.4.1 from 2010-06-29.

Automatic conversion script
Id: cif_fix_values 1715 2011-07-08 13:25:40Z adriana 
;
_cod_original_sg_symbol_H-M C2/c
_cod_database_code 4068073

loop_
_symmetry_equiv_pos_as_xyz
'x, y, z'
'-x, y, -z+1/2'
'x+1/2, y+1/2, z'
'-x+1/2, y+1/2, -z+1/2'
'-x, -y, -z'
'x, -y, z-1/2'
'-x+1/2, -y+1/2, -z'
'x+1/2, -y+1/2, z-1/2'

loop_
_atom_site_label
_atom_site_type_symbol
_atom_site_fract_x
_atom_site_fract_y
_atom_site_fract_z
_atom_site_U_iso_or_equiv
_atom_site_adp_type
_atom_site_occupancy
_atom_site_symmetry_multiplicity
_atom_site_calc_flag
_atom_site_refinement_flags
Ir1 Ir 0.044394(17) 1.04444(2) 0.14955(3) 0.0453(2) Uani 1 1 d .
Ir2 Ir 0.06752(2) 0.77727(3) 0.18471(3) 0.0606(2) Uani 1 1 d .
Ir3 Ir 0.20502(3) 1.08019(3) 0.00109(4) 0.0845(3) Uani 1 1 d .
Ir4 Ir 0.14766(2) 0.82557(3) -0.07115(3) 0.0678(3) Uani 1 1 d .
Ir5 Ir 0.364430(19) 1.05021(3) 0.44183(3) 0.0560(2) Uani 1 1 d .
Ir6 Ir 0.374788(19) 0.80013(3) 0.38334(3) 0.0545(2) Uani 1 1 d .
N1 N 0.0185(3) 1.0106(5) 0.0850(4) 0.041(3) Uani 1 1 d U
N2 N 0.0984(4) 0.8113(5) 0.2516(6) 0.060(4) Uani 1 1 d .
N3 N 0.2460(5) 1.0338(7) 0.0343(7) 0.087(6) Uani 1 1 d .
N4 N 0.1063(4) 0.8752(7) -0.0996(5) 0.073(5) Uani 1 1 d .
N5 N 0.3486(4) 1.0002(5) 0.4657(6) 0.063(4) Uani 1 1 d .
N6 N 0.3937(4) 0.8512(6) 0.3633(5) 0.059(4) Uani 1 1 d .
N7 N 0.0861(4) 1.0481(6) 0.1564(6) 0.064(4) Uani 1 1 d .
N8 N 0.2055(5) 1.0670(6) 0.0540(7) 0.068(5) Uani 1 1 d .
N9 N 0.3208(4) 1.0438(6) 0.3772(7) 0.078(6) Uani 1 1 d .
N10 N 0.1748(3) 1.0578(4) 0.1507(4) 0.037(3) Uani 1 1 d .
N11 N 0.2319(4) 1.0612(5) 0.2041(6) 0.057(4) Uani 1 1 d .
N12 N 0.2033(4) 1.0546(5) 0.2300(5) 0.048(4) Uani 1 1 d .
N13 N 0.1048(4) 0.7882(5) 0.1833(5) 0.048(4) Uani 1 1 d .
N14 N 0.1585(4) 0.8192(6) -0.0078(5) 0.052(4) Uani 1 1 d .
N15 N 0.3287(4) 0.8142(5) 0.3243(7) 0.065(5) Uani 1 1 d .
N16 N 0.1637(3) 0.7996(4) 0.1248(5) 0.036(3) Uani 1 1 d .
N17 N 0.2196(4) 0.8043(5) 0.1593(6) 0.051(4) Uani 1 1 d .
N18 N 0.2054(4) 0.8015(4) 0.2060(5) 0.041(3) Uani 1 1 d .
O1 O 0.0560(5) 0.8426(13) 0.4860(8) 0.216(13) Uani 1 1 d .
O2 O 0.1098(5) 0.8709(7) 0.5403(8) 0.176(11) Uani 1 1 d .
O3 O 0.0673(10) 0.9122(11) 0.5258(9) 0.32(3) Uani 1 1 d .
O4 O 0.0710(3) 0.9713(5) 0.3401(5) 0.086(4) Uiso 1 1 d D
O5 O 0.0595(4) 0.9041(7) 0.2791(6) 0.142(7) Uiso 1 1 d D
O6 O 0.0211(4) 0.9586(10) 0.2686(8) 0.37(3) Uiso 1 1 d D
O7 O 0.3780(7) 0.0523(12) 0.2643(10) 0.228(13) Uiso 1 1 d D
O8 O 0.3329(10) 0.078(2) 0.2565(19) 0.57(5) Uiso 1 1 d D
O9 O 0.3776(10) 0.0313(19) 0.3238(10) 0.40(3) Uiso 1 1 d D
O10 O 0.2736(5) 0.8941(7) 0.1081(7) 0.174(9) Uiso 1 1 d D
O11 O 0.3029(8) 0.8688(14) 0.0855(12) 0.76(8) Uiso 1 1 d D
O12 O 0.2662(4) 0.8083(6) 0.0756(6) 0.127(6) Uiso 1 1 d D
O13 O 0.0365(4) 0.6672(6) 0.9815(10) 0.191(12) Uani 1 1 d D
O14 O 0.0491(10) 0.761(2) 1.0337(12) 0.39(3) Uani 1 1 d D
O15 O 0.0066(4) 0.7356(9) 0.9458(12) 0.31(2) Uani 1 1 d D
S1 S 0.0777(2) 0.8819(3) 0.5083(3) 0.119(3) Uani 1 1 d .
S2 S 0.0560(3) 0.9398(5) 0.3072(5) 0.222(6) Uiso 1 1 d D
S3 S 0.3576(5) 0.0367(8) 0.2757(8) 0.325(10) Uiso 1 1 d D
S4 S 0.2845(2) 0.8510(5) 0.1002(4) 0.287(10) Uani 1 1 d D
S5 S 0.0385(3) 0.7252(7) 0.9952(4) 0.267(9) Uani 1 1 d D
F1 F 0.0422(3) 0.9410(7) 0.4335(5) 0.133(6) Uani 1 1 d D
F2 F 0.0881(5) 0.9597(8) 0.4816(11) 0.30(2) Uani 1 1 d D
F3 F 0.0768(7) 0.8911(14) 0.4440(10) 0.33(2) Uani 1 1 d D
F4 F 0.0301(3) 0.8897(5) 0.3330(5) 0.119(5) Uiso 1 1 d D
F5 F 0.0268(6) 0.8518(9) 0.2830(7) 0.37(2) Uiso 1 1 d D
F6 F 0.0704(5) 0.8507(8) 0.3508(8) 0.265(12) Uiso 1 1 d D
F7 F 0.3302(7) -0.0358(12) 0.2134(9) 0.300(15) Uiso 1 1 d D
F8 F 0.3762(6) -0.0558(13) 0.2741(10) 0.295(14) Uiso 1 1 d D
F9 F 0.3365(7) -0.0486(12) 0.2730(10) 0.282(13) Uiso 1 1 d D
F10 F 0.3417(5) 0.8645(8) 0.1796(7) 0.258(12) Uiso 1 1 d D
F11 F 0.3109(8) 0.8160(14) 0.1796(10) 0.52(3) Uiso 1 1 d D
F12 F 0.3338(4) 0.7899(7) 0.1541(6) 0.190(8) Uiso 1 1 d D
F13 F 0.0615(4) 0.7957(7) 0.9796(7) 0.210(11) Uani 1 1 d D
F14 F 0.0942(4) 0.7314(7) 1.0230(9) 0.233(13) Uani 1 1 d D
F15 F 0.0527(9) 0.7160(13) 0.9455(10) 0.299(16) Uani 1 1 d D
C1 C 0.0563(4) 0.9658(5) 0.1641(6) 0.036(4) Uani 1 1 d U
C2 C 0.0380(4) 0.9361(7) 0.1248(7) 0.061(5) Uani 1 1 d U
C3 C 0.0398(4) 0.8793(6) 0.1267(6) 0.042(4) Uani 1 1 d .
H3 H 0.0288 0.8596 0.1002 0.050 Uiso 1 1 calc R
C4 C 0.0577(4) 0.8567(6) 0.1681(7) 0.051(5) Uani 1 1 d U
C5 C 0.0778(5) 0.8875(8) 0.2093(9) 0.080(7) Uani 1 1 d .
C6 C 0.0753(5) 0.9431(6) 0.2044(7) 0.060(5) Uani 1 1 d .
H6 H 0.0875 0.9636 0.2306 0.072 Uiso 1 1 calc R
C7 C 0.0182(4) 0.9635(7) 0.0818(6) 0.046(4) Uani 1 1 d .
H7 H 0.0062 0.9466 0.0537 0.055 Uiso 1 1 calc R
C8 C -0.0018(4) 1.0414(7) 0.0422(7) 0.055(5) Uani 1 1 d .
C9 C 0.0057(4) 1.0929(6) 0.0401(6) 0.045(4) Uani 1 1 d .
H9 H 0.0255 1.1061 0.0660 0.054 Uiso 1 1 calc R
C10 C -0.0137(5) 1.1250(7) 0.0032(7) 0.057(5) Uani 1 1 d .
H10 H -0.0075 1.1589 0.0039 0.069 Uiso 1 1 calc R
C11 C -0.0430(6) 1.1048(8) -0.0352(8) 0.073(7) Uani 1 1 d .
H11 H -0.0573 1.1251 -0.0613 0.088 Uiso 1 1 calc R
C12 C -0.0506(5) 1.0542(11) -0.0342(7) 0.081(8) Uani 1 1 d .
H12 H -0.0700 1.0411 -0.0610 0.098 Uiso 1 1 calc R
C13 C -0.0322(4) 1.0215(6) 0.0027(7) 0.061(6) Uani 1 1 d .
H13 H -0.0391 0.9882 0.0019 0.074 Uiso 1 1 calc R
C14 C 0.0980(6) 0.8591(8) 0.2494(8) 0.076(6) Uani 1 1 d .
H14 H 0.1123 0.8774 0.2768 0.091 Uiso 1 1 calc R
C15 C 0.1181(4) 0.7808(6) 0.2922(5) 0.076(6) Uani 1 1 d GU
C16 C 0.1157(4) 0.7947(6) 0.3239(6) 0.102(8) Uani 1 1 d GU
H16 H 0.1012 0.8206 0.3170 0.122 Uiso 1 1 calc R
C17 C 0.1345(5) 0.7704(8) 0.3657(6) 0.146(12) Uani 1 1 d GU
H17 H 0.1329 0.7798 0.3872 0.176 Uiso 1 1 calc R
C18 C 0.1559(5) 0.7323(8) 0.3758(6) 0.133(10) Uani 1 1 d GU
H18 H 0.1687 0.7159 0.4042 0.159 Uiso 1 1 calc R
C19 C 0.1583(4) 0.7185(7) 0.3441(7) 0.153(12) Uani 1 1 d GU
H19 H 0.1728 0.6926 0.3510 0.183 Uiso 1 1 calc R
C20 C 0.1394(4) 0.7427(6) 0.3023(6) 0.109(8) Uani 1 1 d GU
H20 H 0.1411 0.7333 0.2808 0.130 Uiso 1 1 calc R
C21 C 0.1875(6) 1.0101(9) -0.0204(7) 0.068(6) Uani 1 1 d U
C22 C 0.2081(6) 0.9651(10) -0.0054(7) 0.074(7) Uani 1 1 d .
C23 C 0.1994(5) 0.9151(7) -0.0199(7) 0.053(5) Uani 1 1 d .
H23 H 0.2155 0.8910 -0.0105 0.064 Uiso 1 1 calc R
C24 C 0.1685(6) 0.8998(7) -0.0474(7) 0.060(6) Uani 1 1 d .
C25 C 0.1442(6) 0.9412(10) -0.0628(7) 0.073(7) Uani 1 1 d .
C26 C 0.1539(7) 0.9920(7) -0.0502(8) 0.078(7) Uani 1 1 d .
H26 H 0.1378 1.0167 -0.0616 0.094 Uiso 1 1 calc R
C27 C 0.2413(7) 0.9847(9) 0.0274(10) 0.095(8) Uani 1 1 d .
H27 H 0.2589 0.9620 0.0430 0.114 Uiso 1 1 calc R
C28 C 0.2812(5) 1.0486(8) 0.0688(9) 0.099(9) Uani 1 1 d GD
C29 C 0.2938(6) 1.0829(8) 0.0576(8) 0.126(10) Uani 1 1 d G
H29 H 0.2809 1.0958 0.0279 0.151 Uiso 1 1 calc R
C30 C 0.3252(7) 1.0985(7) 0.0898(11) 0.166(17) Uani 1 1 d G
H30 H 0.3338 1.1220 0.0822 0.200 Uiso 1 1 calc R
C31 C 0.3440(6) 1.0797(10) 0.1332(10) 0.179(17) Uiso 1 1 d G
H31 H 0.3655 1.0904 0.1553 0.215 Uiso 1 1 calc R
C32 C 0.3314(7) 1.0454(10) 0.1444(8) 0.175(16) Uani 1 1 d G
H32 H 0.3443 1.0325 0.1742 0.210 Uiso 1 1 calc R
C33 C 0.3000(7) 1.0298(7) 0.1122(10) 0.122(11) Uani 1 1 d GD
H33 H 0.2914 1.0063 0.1199 0.146 Uiso 1 1 calc R
C34 C 0.1118(6) 0.9235(10) -0.0904(7) 0.085(8) Uani 1 1 d .
H34 H 0.0949 0.9464 -0.1016 0.102 Uiso 1 1 calc R
C35 C 0.0737(5) 0.8527(9) -0.1301(6) 0.104(9) Uani 1 1 d GU
C36 C 0.0664(5) 0.8043(8) -0.1233(6) 0.117(11) Uani 1 1 d G
H36 H 0.0829 0.7833 -0.0994 0.141 Uiso 1 1 calc R
C37 C 0.0344(6) 0.7873(7) -0.1522(7) 0.154(15) Uani 1 1 d G
H37 H 0.0294 0.7549 -0.1477 0.184 Uiso 1 1 calc R
C38 C 0.0097(5) 0.8187(8) -0.1880(7) 0.130(11) Uiso 1 1 d G
H38 H -0.0117 0.8073 -0.2074 0.156 Uiso 1 1 calc R
C39 C 0.0171(5) 0.8670(8) -0.1948(6) 0.132(11) Uiso 1 1 d G
H39 H 0.0006 0.8880 -0.2187 0.159 Uiso 1 1 calc R
C40 C 0.0491(6) 0.8840(7) -0.1659(7) 0.106(9) Uani 1 1 d G
H40 H 0.0540 0.9164 -0.1704 0.127 Uiso 1 1 calc R
C41 C 0.3698(4) 0.9774(5) 0.4250(6) 0.040(4) Uani 1 1 d U
C42 C 0.3603(4) 0.9353(6) 0.4364(6) 0.046(5) Uani 1 1 d .
C43 C 0.3610(4) 0.8843(7) 0.4256(5) 0.053(5) Uani 1 1 d .
H43 H 0.3529 0.8582 0.4321 0.063 Uiso 1 1 calc R
C44 C 0.3732(4) 0.8717(5) 0.4057(6) 0.042(4) Uani 1 1 d .
C45 C 0.3829(4) 0.9149(6) 0.3947(6) 0.048(5) Uani 1 1 d .
C46 C 0.3818(4) 0.9657(7) 0.4043(6) 0.057(6) Uani 1 1 d .
H46 H 0.3892 0.9920 0.3968 0.069 Uiso 1 1 calc R
C47 C 0.3498(5) 0.9500(7) 0.4617(7) 0.073(6) Uani 1 1 d .
H47 H 0.3446 0.9258 0.4737 0.088 Uiso 1 1 calc R
C48 C 0.3389(4) 1.0166(7) 0.4910(6) 0.075(6) Uani 1 1 d G
C49 C 0.3169(4) 1.0557(6) 0.4760(6) 0.088(7) Uani 1 1 d GU
H49 H 0.3065 1.0713 0.4478 0.106 Uiso 1 1 calc R
C50 C 0.3103(4) 1.0718(6) 0.5027(8) 0.139(12) Uani 1 1 d GU
H50 H 0.2954 1.0984 0.4925 0.167 Uiso 1 1 calc R
C51 C 0.3256(5) 1.0488(8) 0.5442(8) 0.120(12) Uani 1 1 d G
H51 H 0.3210 1.0598 0.5623 0.145 Uiso 1 1 calc R
C52 C 0.3475(5) 1.0097(9) 0.5592(6) 0.169(14) Uani 1 1 d GU
H52 H 0.3579 0.9941 0.5874 0.203 Uiso 1 1 calc R
C53 C 0.3541(4) 0.9936(7) 0.5325(6) 0.118(9) Uani 1 1 d GU
H53 H 0.3690 0.9670 0.5427 0.141 Uiso 1 1 calc R
C54 C 0.3937(4) 0.8984(7) 0.3687(7) 0.063(6) Uani 1 1 d .
H54 H 0.3998 0.9223 0.3577 0.075 Uiso 1 1 calc R
C55 C 0.4074(5) 0.8338(6) 0.3418(6) 0.058(5) Uani 1 1 d G
C56 C 0.4390(5) 0.8469(8) 0.3658(6) 0.24(2) Uiso 1 1 d G
H56 H 0.4507 0.8640 0.3938 0.290 Uiso 1 1 calc R
C57 C 0.4536(5) 0.8350(9) 0.3491(9) 0.28(3) Uiso 1 1 d G
H57 H 0.4752 0.8439 0.3655 0.339 Uiso 1 1 calc R
C58 C 0.4366(6) 0.8100(7) 0.3083(9) 0.109(11) Uani 1 1 d G
H58 H 0.4466 0.8018 0.2968 0.130 Uiso 1 1 calc R
C59 C 0.4050(6) 0.7969(7) 0.2843(7) 0.128(10) Uani 1 1 d GU
H59 H 0.3934 0.7798 0.2563 0.154 Uiso 1 1 calc R
C60 C 0.3905(4) 0.8088(7) 0.3010(6) 0.164(13) Uiso 1 1 d G
H60 H 0.3688 0.7999 0.2846 0.196 Uiso 1 1 calc R
C61 C 0.1765(4) 1.0537(5) 0.1864(5) 0.033(4) Uani 1 1 d .
C62 C 0.2035(5) 1.0595(5) 0.1623(6) 0.034(4) Uani 1 1 d .
C63 C 0.2295(5) 1.0562(6) 0.2362(7) 0.050(5) Uani 1 1 d .
C64 C 0.0866(5) 1.0502(8) 0.1228(7) 0.070(6) Uani 1 1 d .
H64 H 0.0670 1.0496 0.0926 0.084 Uiso 1 1 calc R
C65 C 0.1161(4) 1.0534(6) 0.1316(6) 0.047(5) Uani 1 1 d .
H65 H 0.1159 1.0563 0.1075 0.056 Uiso 1 1 calc R
C66 C 0.1450(4) 1.0522(6) 0.1760(5) 0.035(4) Uani 1 1 d .
C67 C 0.1448(4) 1.0479(7) 0.2121(6) 0.053(5) Uani 1 1 d .
H67 H 0.1643 1.0468 0.2424 0.063 Uiso 1 1 calc R
C68 C 0.1151(4) 1.0454(6) 0.2019(6) 0.048(4) Uani 1 1 d U
H68 H 0.1147 1.0419 0.2253 0.058 Uiso 1 1 calc R
C69 C 0.1770(5) 1.0634(7) 0.0453(6) 0.061(5) Uani 1 1 d .
H69 H 0.1575 1.0618 0.0150 0.073 Uiso 1 1 calc R
C70 C 0.1762(4) 1.0622(6) 0.0800(6) 0.045(4) Uani 1 1 d .
H70 H 0.1563 1.0596 0.0727 0.054 Uiso 1 1 calc R
C71 C 0.2036(5) 1.0646(5) 0.1244(7) 0.041(4) Uani 1 1 d .
C72 C 0.2335(5) 1.0676(7) 0.1350(7) 0.055(5) Uani 1 1 d .
H72 H 0.2530 1.0686 0.1653 0.066 Uiso 1 1 calc R
C73 C 0.2330(7) 1.0692(8) 0.0969(11) 0.085(7) Uani 1 1 d .
H73 H 0.2525 1.0717 0.1031 0.102 Uiso 1 1 calc R
C74 C 0.2920(6) 1.0376(6) 0.3644(9) 0.078(7) Uani 1 1 d .
H74 H 0.2914 1.0308 0.3874 0.094 Uiso 1 1 calc R
C75 C 0.2617(5) 1.0404(6) 0.3189(7) 0.046(4) Uani 1 1 d .
H75 H 0.2422 1.0355 0.3124 0.055 Uiso 1 1 calc R
C76 C 0.2622(4) 1.0502(7) 0.2864(7) 0.052(5) Uani 1 1 d .
C77 C 0.2905(6) 1.0563(9) 0.2954(8) 0.091(7) Uani 1 1 d .
H77 H 0.2908 1.0646 0.2723 0.109 Uiso 1 1 calc R
C78 C 0.3191(5) 1.0497(7) 0.3405(8) 0.071(6) Uiso 1 1 d .
H78 H 0.3385 1.0492 0.3464 0.085 Uiso 1 1 calc R
C79 C 0.1738(4) 0.7987(5) 0.1663(7) 0.040(4) Uani 1 1 d U
C80 C 0.1890(4) 0.8043(4) 0.1251(5) 0.025(4) Uani 1 1 d .
C81 C 0.2278(4) 0.8030(6) 0.2016(7) 0.046(5) Uani 1 1 d .
C82 C 0.0954(5) 0.7824(7) 0.1394(7) 0.067(6) Uani 1 1 d .
H82 H 0.0737 0.7756 0.1140 0.080 Uiso 1 1 calc R
C83 C 0.1169(4) 0.7864(6) 0.1337(7) 0.050(5) Uani 1 1 d .
H83 H 0.1102 0.7836 0.1047 0.060 Uiso 1 1 calc R
C84 C 0.1501(5) 0.7950(6) 0.1726(7) 0.051(5) Uani 1 1 d .
C85 C 0.1591(5) 0.8009(7) 0.2146(6) 0.058(5) Uani 1 1 d .
H85 H 0.1805 0.8081 0.2406 0.070 Uiso 1 1 calc R
C86 C 0.1359(6) 0.7959(7) 0.2171(8) 0.062(5) Uani 1 1 d .
H86 H 0.1427 0.7981 0.2462 0.074 Uiso 1 1 calc R
C87 C 0.1913(6) 0.8155(7) 0.0290(8) 0.073(6) Uani 1 1 d .
H87 H 0.2066 0.8150 0.0256 0.087 Uiso 1 1 calc R
C88 C 0.2003(5) 0.8126(7) 0.0726(9) 0.077(7) Uani 1 1 d .
H88 H 0.2224 0.8137 0.0981 0.092 Uiso 1 1 calc R
C89 C 0.1792(5) 0.8082(6) 0.0811(6) 0.048(5) Uani 1 1 d .
C90 C 0.1441(4) 0.8117(6) 0.0368(6) 0.048(5) Uani 1 1 d .
H90 H 0.1276 0.8100 0.0377 0.058 Uiso 1 1 calc R
C91 C 0.1359(5) 0.8174(7) -0.0059(7) 0.057(5) Uani 1 1 d .
H91 H 0.1142 0.8199 -0.0327 0.068 Uiso 1 1 calc R
C92 C 0.3050(5) 0.8127(7) 0.3250(6) 0.059(5) Uani 1 1 d .
H92 H 0.3109 0.8138 0.3536 0.071 Uiso 1 1 calc R
C93 C 0.2720(5) 0.8095(7) 0.2872(7) 0.065(6) Uani 1 1 d .
H93 H 0.2568 0.8079 0.2907 0.078 Uiso 1 1 calc R
C94 C 0.2622(4) 0.8089(6) 0.2425(6) 0.043(4) Uani 1 1 d .
C95 C 0.2857(5) 0.8114(8) 0.2413(7) 0.067(6) Uani 1 1 d .
H95 H 0.2807 0.8117 0.2133 0.081 Uiso 1 1 calc R
C96 C 0.3184(5) 0.8134(7) 0.2826(8) 0.069(6) Uani 1 1 d .
H96 H 0.3342 0.8143 0.2802 0.083 Uiso 1 1 calc R
C97 C 0.0255(4) 1.1237(7) 0.1462(7) 0.057(5) Uani 1 1 d .
C98 C 0.0028(5) 1.0849(7) 0.1358(8) 0.058(5) Uani 1 1 d .
C99 C 0.0176(5) 1.0503(8) 0.1719(9) 0.088(8) Uani 1 1 d .
C100 C 0.0509(5) 1.0674(8) 0.2089(7) 0.071(6) Uani 1 1 d .
C101 C 0.0555(4) 1.1130(5) 0.1917(5) 0.031(4) Uiso 1 1 d .
C102 C 0.0182(5) 1.1729(7) 0.1213(8) 0.079(7) Uani 1 1 d .
H10A H -0.0001 1.1679 0.0893 0.118 Uiso 1 1 calc R
H10B H 0.0368 1.1834 0.1254 0.118 Uiso 1 1 calc R
H10C H 0.0131 1.1993 0.1332 0.118 Uiso 1 1 calc R
C103 C -0.0321(4) 1.0822(8) 0.0901(6) 0.069(6) Uani 1 1 d .
H10D H -0.0370 1.0474 0.0785 0.103 Uiso 1 1 calc R
H10E H -0.0347 1.1054 0.0686 0.103 Uiso 1 1 calc R
H10F H -0.0468 1.0922 0.0946 0.103 Uiso 1 1 calc R
C104 C 0.0036(6) 1.0069(8) 0.1799(9) 0.096(8) Uani 1 1 d .
H10G H 0.0206 0.9834 0.2023 0.144 Uiso 1 1 calc R
H10H H -0.0124 0.9886 0.1517 0.144 Uiso 1 1 calc R
H10I H -0.0064 1.0209 0.1909 0.144 Uiso 1 1 calc R
C105 C 0.0749(5) 1.0463(8) 0.2582(6) 0.076(6) Uani 1 1 d U
H10J H 0.0733 1.0666 0.2774 0.114 Uiso 1 1 calc R
H10K H 0.0966 1.0485 0.2695 0.114 Uiso 1 1 calc R
H10L H 0.0698 1.0108 0.2584 0.114 Uiso 1 1 calc R
C106 C 0.0858(4) 1.1457(7) 0.2209(8) 0.075(6) Uani 1 1 d .
H10M H 0.0920 1.1548 0.2036 0.112 Uiso 1 1 calc R
H10N H 0.1030 1.1264 0.2476 0.112 Uiso 1 1 calc R
H10O H 0.0817 1.1767 0.2301 0.112 Uiso 1 1 calc R
C107 C 0.0578(5) 0.6982(7) 0.1951(8) 0.078(7) Uani 1 1 d .
C108 C 0.0350(6) 0.7345(9) 0.1886(9) 0.079(7) Uani 1 1 d U
C109 C 0.0165(6) 0.7564(8) 0.1482(10) 0.084(7) Uani 1 1 d U
C110 C 0.0279(5) 0.7344(7) 0.1243(8) 0.074(6) Uani 1 1 d .
C111 C 0.0531(5) 0.6979(7) 0.1555(7) 0.066(6) Uani 1 1 d U
C112 C 0.0802(6) 0.6604(8) 0.2396(10) 0.117(9) Uani 1 1 d U
H11A H 0.0999 0.6780 0.2640 0.175 Uiso 1 1 calc R
H11B H 0.0853 0.6294 0.2317 0.175 Uiso 1 1 calc R
H11C H 0.0685 0.6513 0.2493 0.175 Uiso 1 1 calc R
C113 C 0.0298(7) 0.7428(12) 0.2204(10) 0.143(11) Uiso 1 1 d .
H11D H 0.0157 0.7161 0.2162 0.215 Uiso 1 1 calc R
H11E H 0.0199 0.7761 0.2147 0.215 Uiso 1 1 calc R
H11F H 0.0503 0.7416 0.2513 0.215 Uiso 1 1 calc R
C114 C -0.0101(5) 0.7970(8) 0.1265(8) 0.091(7) Uani 1 1 d .
H11G H -0.0304 0.7825 0.1001 0.137 Uiso 1 1 calc R
H11H H -0.0047 0.8264 0.1174 0.137 Uiso 1 1 calc R
H11I H -0.0119 0.8078 0.1484 0.137 Uiso 1 1 calc R
C115 C 0.0095(6) 0.7423(10) 0.0726(8) 0.107(9) Uani 1 1 d .
H11J H 0.0244 0.7378 0.0676 0.161 Uiso 1 1 calc R
H11K H 0.0006 0.7767 0.0636 0.161 Uiso 1 1 calc R
H11L H -0.0077 0.7174 0.0548 0.161 Uiso 1 1 calc R
C116 C 0.0675(6) 0.6630(8) 0.1432(9) 0.117(10) Uani 1 1 d .
H11M H 0.0781 0.6831 0.1356 0.176 Uiso 1 1 calc R
H11N H 0.0507 0.6422 0.1173 0.176 Uiso 1 1 calc R
H11O H 0.0831 0.6407 0.1688 0.176 Uiso 1 1 calc R
C117 C 0.2181(3) 1.1634(4) -0.0029(4) 0.113(9) Uani 1 1 d GU
C118 C 0.2068(3) 1.1350(4) -0.0429(4) 0.114(10) Uani 1 1 d G
C119 C 0.1738(3) 1.1195(4) -0.0673(4) 0.097(8) Uiso 1 1 d G
C120 C 0.1647(3) 1.1382(4) -0.0423(4) 0.108(8) Uiso 1 1 d G
C121 C 0.1921(3) 1.1654(4) -0.0025(4) 0.112(9) Uiso 1 1 d G
C122 C 0.2518(4) 1.1872(6) 0.0329(6) 0.139(12) Uani 1 1 d G
H12A H 0.2554 1.1953 0.0601 0.209 Uiso 1 1 calc R
H12B H 0.2533 1.2184 0.0209 0.209 Uiso 1 1 calc R
H12C H 0.2680 1.1630 0.0404 0.209 Uiso 1 1 calc R
C123 C 0.2265(5) 1.1234(7) -0.0571(6) 0.171(14) Uani 1 1 d G
H12D H 0.2448 1.1020 -0.0342 0.256 Uiso 1 1 calc R
H12E H 0.2340 1.1554 -0.0599 0.256 Uiso 1 1 calc R
H12F H 0.2130 1.1056 -0.0860 0.256 Uiso 1 1 calc R
C124 C 0.1522(4) 1.0885(7) -0.1119(6) 0.146(12) Uani 1 1 d G
H12G H 0.1466 1.1096 -0.1366 0.219 Uiso 1 1 calc R
H12H H 0.1328 1.0780 -0.1182 0.219 Uiso 1 1 calc R
H12I H 0.1637 1.0582 -0.1089 0.219 Uiso 1 1 calc R
C125 C 0.1317(4) 1.1307(6) -0.0557(6) 0.195(19) Uani 1 1 d G
H12J H 0.1346 1.1291 -0.0286 0.292 Uiso 1 1 calc R
H12K H 0.1221 1.0989 -0.0727 0.292 Uiso 1 1 calc R
H12L H 0.1177 1.1593 -0.0744 0.292 Uiso 1 1 calc R
C126 C 0.1933(4) 1.1917(6) 0.0338(6) 0.130(10) Uani 1 1 d GU
H12M H 0.1768 1.1772 0.0330 0.195 Uiso 1 1 calc R
H12N H 0.1895 1.2283 0.0276 0.195 Uiso 1 1 calc R
H12O H 0.2143 1.1862 0.0635 0.195 Uiso 1 1 calc R
C127 C 0.1522(6) 0.8118(9) -0.1221(7) 0.076(6) Uani 1 1 d U
C128 C 0.1836(5) 0.7920(8) -0.0735(6) 0.058(5) Uani 1 1 d .
C129 C 0.1715(7) 0.7534(9) -0.0642(7) 0.072(7) Uani 1 1 d .
C130 C 0.1380(8) 0.7452(10) -0.0988(11) 0.106(9) Uani 1 1 d .
C131 C 0.1264(6) 0.7793(8) -0.1337(7) 0.071(6) Uani 1 1 d U
C132 C 0.1529(6) 0.8525(12) -0.1466(10) 0.125(10) Uani 1 1 d .
H13A H 0.1642 0.8407 -0.1562 0.188 Uiso 1 1 calc R
H13B H 0.1638 0.8822 -0.1270 0.188 Uiso 1 1 calc R
H13C H 0.1310 0.8618 -0.1731 0.188 Uiso 1 1 calc R
C133 C 0.2166(5) 0.8123(11) -0.0531(7) 0.107(10) Uani 1 1 d .
H13D H 0.2295 0.8183 -0.0208 0.161 Uiso 1 1 calc R
H13E H 0.2141 0.8443 -0.0678 0.161 Uiso 1 1 calc R
H13F H 0.2273 0.7873 -0.0576 0.161 Uiso 1 1 calc R
C134 C 0.1943(6) 0.7194(11) -0.0212(10) 0.125(10) Uani 1 1 d .
H13G H 0.1972 0.6865 -0.0295 0.187 Uiso 1 1 calc R
H13H H 0.1849 0.7143 -0.0076 0.187 Uiso 1 1 calc R
H13I H 0.2149 0.7364 0.0004 0.187 Uiso 1 1 calc R
C135 C 0.1193(6) 0.6971(12) -0.1035(10) 0.128(11) Uani 1 1 d .
H13J H 0.1325 0.6667 -0.0944 0.191 Uiso 1 1 calc R
H13K H 0.0995 0.6936 -0.1348 0.191 Uiso 1 1 calc R
H13L H 0.1144 0.7011 -0.0841 0.191 Uiso 1 1 calc R
C136 C 0.0910(5) 0.7832(10) -0.1843(7) 0.102(8) Uani 1 1 d .
H13M H 0.0819 0.8169 -0.1884 0.153 Uiso 1 1 calc R
H13N H 0.0770 0.7571 -0.1878 0.153 Uiso 1 1 calc R
H13O H 0.0931 0.7780 -0.2067 0.153 Uiso 1 1 calc R
C137 C 0.4133(6) 1.0798(7) 0.4869(8) 0.075(7) Uani 1 1 d .
C138 C 0.3971(5) 1.1023(8) 0.4451(7) 0.058(5) Uani 1 1 d .
C139 C 0.3716(7) 1.1322(7) 0.4339(11) 0.103(9) Uani 1 1 d .
C140 C 0.3724(6) 1.1275(7) 0.4724(10) 0.081(7) Uani 1 1 d .
C141 C 0.3991(7) 1.0947(10) 0.5035(10) 0.097(8) Uani 1 1 d U
C142 C 0.4437(6) 1.0454(13) 0.5116(11) 0.159(14) Uani 1 1 d .
H14A H 0.4382 1.0143 0.4941 0.238 Uiso 1 1 calc R
H14B H 0.4518 1.0364 0.5415 0.238 Uiso 1 1 calc R
H14C H 0.4602 1.0640 0.5145 0.238 Uiso 1 1 calc R
C143 C 0.4046(9) 1.1024(10) 0.4120(11) 0.158(14) Uani 1 1 d .
H14D H 0.4040 1.0675 0.4029 0.236 Uiso 1 1 calc R
H14E H 0.4258 1.1170 0.4278 0.236 Uiso 1 1 calc R
H14F H 0.3886 1.1229 0.3854 0.236 Uiso 1 1 calc R
C144 C 0.3466(8) 1.1677(9) 0.3911(10) 0.149(13) Uani 1 1 d .
H14G H 0.3456 1.1575 0.3664 0.224 Uiso 1 1 calc R
H14H H 0.3534 1.2032 0.3990 0.224 Uiso 1 1 calc R
H14I H 0.3255 1.1639 0.3817 0.224 Uiso 1 1 calc R
C145 C 0.3523(7) 1.1625(8) 0.4795(11) 0.128(11) Uani 1 1 d .
H14J H 0.3625 1.1958 0.4911 0.192 Uiso 1 1 calc R
H14K H 0.3516 1.1460 0.5010 0.192 Uiso 1 1 calc R
H14L H 0.3306 1.1668 0.4507 0.192 Uiso 1 1 calc R
C146 C 0.4128(10) 1.0842(12) 0.5532(11) 0.199(19) Uani 1 1 d .
H14M H 0.4341 1.0691 0.5712 0.298 Uiso 1 1 calc R
H14N H 0.3986 1.0607 0.5519 0.298 Uiso 1 1 calc R
H14O H 0.4142 1.1163 0.5669 0.298 Uiso 1 1 calc R
C147 C 0.3689(6) 0.7417(8) 0.4166(7) 0.077(7) Uani 1 1 d .
C148 C 0.3638(6) 0.7168(6) 0.3813(8) 0.075(7) Uani 1 1 d .
C149 C 0.3918(6) 0.7197(6) 0.3874(7) 0.057(5) Uani 1 1 d .
C150 C 0.4143(6) 0.7461(9) 0.4277(8) 0.081(7) Uani 1 1 d U
C151 C 0.4015(7) 0.7625(9) 0.4505(9) 0.103(8) Uani 1 1 d U
C152 C 0.3432(8) 0.7367(10) 0.4229(11) 0.153(14) Uani 1 1 d .
H15A H 0.3538 0.7237 0.4530 0.230 Uiso 1 1 calc R
H15B H 0.3262 0.7133 0.4004 0.230 Uiso 1 1 calc R
H15C H 0.3340 0.7703 0.4192 0.230 Uiso 1 1 calc R
C153 C 0.3332(7) 0.6888(9) 0.3383(8) 0.106(9) Uani 1 1 d .
H15D H 0.3304 0.6562 0.3472 0.160 Uiso 1 1 calc R
H15E H 0.3360 0.6829 0.3166 0.160 Uiso 1 1 calc R
H15F H 0.3144 0.7101 0.3244 0.160 Uiso 1 1 calc R
C154 C 0.4000(7) 0.6945(8) 0.3604(9) 0.109(9) Uani 1 1 d .
H15G H 0.4231 0.6920 0.3795 0.163 Uiso 1 1 calc R
H15H H 0.3913 0.7153 0.3340 0.163 Uiso 1 1 calc R
H15I H 0.3906 0.6604 0.3507 0.163 Uiso 1 1 calc R
C155 C 0.4510(6) 0.7560(11) 0.4523(8) 0.130(12) Uani 1 1 d .
H15J H 0.4637 0.7260 0.4701 0.195 Uiso 1 1 calc R
H15K H 0.4589 0.7856 0.4721 0.195 Uiso 1 1 calc R
H15L H 0.4528 0.7623 0.4297 0.195 Uiso 1 1 calc R
C156 C 0.4183(7) 0.7884(11) 0.4993(8) 0.148(13) Uani 1 1 d .
H15M H 0.4270 0.8217 0.5013 0.223 Uiso 1 1 calc R
H15N H 0.4355 0.7663 0.5234 0.223 Uiso 1 1 calc R
H15O H 0.4023 0.7927 0.5023 0.223 Uiso 1 1 calc R
C157 C 0.0699(6) 0.9169(9) 0.4677(9) 0.135(11) Uiso 1 1 d D
C158 C 0.0448(5) 0.8822(6) 0.3221(6) 0.122(10) Uiso 1 1 d D
C159 C 0.3499(8) -0.0273(10) 0.2578(11) 0.39(4) Uiso 1 1 d D
C160 C 0.3182(4) 0.8293(9) 0.1550(6) 0.62(9) Uiso 1 1 d D
C161 C 0.0654(5) 0.7471(8) 0.9887(8) 0.072(6) Uiso 1 1 d D
C163 C 0.2074(7) 0.9221(9) 0.2604(9) 0.098(8) Uani 1 1 d U
H163 H 0.2102 0.9183 0.2866 0.117 Uiso 1 1 calc R
C164 C 0.1772(6) 0.9238(8) 0.2169(9) 0.085(7) Uani 1 1 d U
H164 H 0.1592 0.9232 0.2147 0.102 Uiso 1 1 calc R
C165 C 0.1710(6) 0.9263(7) 0.1771(8) 0.063(5) Uani 1 1 d U
C166 C 0.1405(6) 0.9251(9) 0.1347(9) 0.086(7) Uani 1 1 d U
H166 H 0.1227 0.9218 0.1328 0.103 Uiso 1 1 calc R
C167 C 0.1349(6) 0.9287(9) 0.0949(10) 0.095(8) Uani 1 1 d U
H167 H 0.1138 0.9290 0.0668 0.114 Uiso 1 1 calc R
C168 C 0.1607(5) 0.9318(5) 0.0969(7) 0.085(7) Uani 1 1 d G
C169 C 0.1552(4) 0.9343(6) 0.0563(6) 0.110(10) Uani 1 1 d G
H169 H 0.1340 0.9340 0.0281 0.132 Uiso 1 1 calc R
C170 C 0.1814(5) 0.9372(6) 0.0580(6) 0.133(11) Uiso 1 1 d G
H170 H 0.1777 0.9388 0.0310 0.159 Uiso 1 1 calc R
C171 C 0.2132(5) 0.9376(6) 0.1003(7) 0.096(8) Uiso 1 1 d G
H171 H 0.2306 0.9395 0.1014 0.115 Uiso 1 1 calc R
C172 C 0.2187(4) 0.9351(6) 0.1408(6) 0.094(8) Uani 1 1 d G
C178 C 0.1925(5) 0.9322(6) 0.1391(6) 0.069(6) Uani 1 1 d G
C173 C 0.2507(7) 0.9369(8) 0.1830(11) 0.095(8) Uani 1 1 d .
H173 H 0.2682 0.9387 0.1843 0.114 Uiso 1 1 calc R
C174 C 0.2553(8) 0.9358(9) 0.2219(12) 0.113(10) Uani 1 1 d .
H174 H 0.2765 0.9393 0.2496 0.136 Uiso 1 1 calc R
C175 C 0.2306(6) 0.9299(7) 0.2241(9) 0.071(6) Uani 1 1 d .
C176 C 0.2353(7) 0.9268(9) 0.2618(9) 0.095(8) Uani 1 1 d .
H176 H 0.2564 0.9276 0.2900 0.114 Uiso 1 1 calc R
C177 C 0.1980(6) 0.9281(7) 0.1801(9) 0.079(7) Uani 1 1 d .
C179 C 0.2257(5) 0.807(2) 0.8225(7) 0.29(3) Uiso 1 1 d D
Cl1 Cl 0.2438(3) 0.8201(4) 0.8014(5) 0.207(5) Uani 1 1 d D
Cl2 Cl 0.2482(5) 0.8183(5) 0.8791(5) 0.288(9) Uani 1 1 d D
Cl3 Cl 0.1848(3) 0.8158(5) 0.7841(5) 0.220(5) Uani 1 1 d D
O19 O 0.4784(8) 0.9052(11) 0.5027(12) 0.275(17) Uani 1 1 d .

loop_
_atom_site_aniso_label
_atom_site_aniso_U_11
_atom_site_aniso_U_22
_atom_site_aniso_U_33
_atom_site_aniso_U_23
_atom_site_aniso_U_13
_atom_site_aniso_U_12
Ir1 0.0450(5) 0.0410(4) 0.0531(5) -0.0042(3) 0.0338(4) 0.0010(3)
Ir2 0.0716(6) 0.0429(4) 0.0907(7) -0.0020(4) 0.0636(6) 0.0043(4)
Ir3 0.1245(9) 0.0696(6) 0.1093(8) 0.0389(5) 0.0985(8) 0.0390(5)
Ir4 0.0618(6) 0.0928(6) 0.0532(5) 0.0125(4) 0.0400(5) 0.0312(5)
Ir5 0.0531(5) 0.0435(4) 0.0610(5) 0.0004(4) 0.0332(4) -0.0095(3)
Ir6 0.0546(5) 0.0442(4) 0.0664(6) 0.0108(4) 0.0407(5) 0.0071(3)
N1 0.032(8) 0.042(8) 0.020(7) -0.005(6) 0.005(6) 0.002(6)
N2 0.097(13) 0.026(8) 0.085(13) 0.023(8) 0.071(11) 0.020(8)
N3 0.110(17) 0.061(12) 0.090(15) 0.006(10) 0.066(14) 0.013(11)
N4 0.081(14) 0.094(14) 0.043(11) 0.025(10) 0.041(11) 0.051(11)
N5 0.089(13) 0.035(8) 0.092(13) -0.005(8) 0.072(11) -0.016(8)
N6 0.058(11) 0.050(10) 0.059(11) 0.005(8) 0.035(9) -0.005(8)
N7 0.068(12) 0.060(10) 0.053(11) -0.006(8) 0.035(10) 0.002(8)
N8 0.056(13) 0.052(10) 0.089(15) 0.017(9) 0.045(12) 0.021(9)
N9 0.069(13) 0.072(11) 0.152(18) 0.024(11) 0.098(14) 0.006(9)
N10 0.049(10) 0.025(7) 0.035(8) 0.022(6) 0.027(8) 0.015(6)
N11 0.031(10) 0.059(10) 0.066(13) 0.000(8) 0.026(10) 0.002(7)
N12 0.042(10) 0.041(8) 0.068(12) 0.004(7) 0.039(10) 0.001(7)
N13 0.068(12) 0.043(8) 0.035(9) -0.011(7) 0.035(9) 0.003(7)
N14 0.042(11) 0.099(12) 0.028(9) 0.005(8) 0.029(9) 0.013(8)
N15 0.093(14) 0.047(9) 0.109(16) -0.037(9) 0.090(14) -0.018(8)
N16 0.044(9) 0.020(6) 0.052(10) -0.010(6) 0.036(8) 0.002(6)
N17 0.034(10) 0.038(8) 0.068(12) -0.001(8) 0.029(10) 0.005(7)
N18 0.050(11) 0.027(7) 0.055(10) -0.004(6) 0.038(10) 0.000(6)
O1 0.105(18) 0.36(4) 0.105(18) -0.07(2) 0.034(15) -0.09(2)
O2 0.082(14) 0.117(15) 0.19(2) 0.083(15) 0.031(14) 0.017(11)
O3 0.57(6) 0.20(3) 0.15(2) 0.12(2) 0.22(3) 0.28(4)
O13 0.118(16) 0.068(12) 0.32(3) 0.025(15) 0.118(19) 0.059(11)
O14 0.42(6) 0.62(8) 0.20(3) -0.24(5) 0.24(4) -0.26(6)
O15 0.070(14) 0.18(2) 0.47(5) 0.23(3) 0.10(2) 0.028(14)
S1 0.090(6) 0.085(5) 0.092(6) -0.011(4) 0.022(5) 0.026(4)
S4 0.070(6) 0.251(14) 0.318(17) -0.142(13) 0.033(9) 0.047(7)
S5 0.269(17) 0.38(2) 0.130(11) 0.083(13) 0.120(12) 0.163(18)
F1 0.081(10) 0.200(16) 0.074(10) 0.022(10) 0.032(9) 0.050(10)
F2 0.106(15) 0.131(17) 0.35(4) 0.04(2) 0.021(19) -0.023(13)
F3 0.32(3) 0.53(5) 0.32(3) 0.25(4) 0.29(3) 0.26(4)
F13 0.073(12) 0.22(2) 0.27(3) -0.103(19) 0.086(14) 0.011(12)
F14 0.111(14) 0.137(16) 0.29(3) 0.073(17) 0.060(17) 0.053(12)
F15 0.44(5) 0.31(4) 0.25(3) 0.04(3) 0.27(4) 0.03(3)
C1 0.038(6) 0.023(5) 0.038(6) 0.001(4) 0.021(4) 0.004(4)
C2 0.029(10) 0.071(11) 0.087(13) -0.005(10) 0.040(10) 0.000(8)
C3 0.047(12) 0.033(9) 0.048(12) -0.017(8) 0.033(10) -0.005(8)
C4 0.064(11) 0.021(8) 0.067(12) 0.014(8) 0.044(9) 0.021(7)
C5 0.065(16) 0.050(13) 0.12(2) -0.017(14) 0.062(16) 0.001(11)
C6 0.096(16) 0.039(10) 0.065(14) -0.013(9) 0.061(13) -0.010(10)
C7 0.045(12) 0.054(12) 0.047(12) -0.002(9) 0.033(11) 0.002(9)
C8 0.045(13) 0.070(13) 0.065(14) -0.003(11) 0.043(12) 0.006(10)
C9 0.043(11) 0.047(10) 0.037(11) 0.008(8) 0.022(10) 0.004(8)
C10 0.072(16) 0.057(12) 0.060(14) 0.002(11) 0.051(13) 0.013(11)
C11 0.071(17) 0.049(12) 0.091(19) 0.032(12) 0.050(16) 0.025(11)
C12 0.038(13) 0.16(2) 0.036(13) -0.039(15) 0.020(11) 0.010(14)
C13 0.041(13) 0.027(9) 0.064(14) -0.011(9) 0.012(12) 0.002(8)
C14 0.11(2) 0.065(15) 0.071(17) -0.002(12) 0.071(16) 0.009(13)
C15 0.109(14) 0.051(10) 0.090(13) -0.016(10) 0.075(11) 0.017(10)
C16 0.128(16) 0.087(14) 0.078(14) -0.017(11) 0.063(12) -0.012(12)
C17 0.19(2) 0.140(19) 0.142(19) -0.005(14) 0.120(16) 0.012(15)
C18 0.169(19) 0.134(18) 0.112(16) 0.044(13) 0.100(14) 0.022(14)
C19 0.17(2) 0.142(19) 0.16(2) 0.020(15) 0.118(16) 0.037(14)
C20 0.135(17) 0.140(17) 0.072(13) 0.031(12) 0.078(13) 0.035(13)
C21 0.068(12) 0.106(13) 0.068(12) 0.031(10) 0.060(10) 0.046(11)
C22 0.071(17) 0.13(2) 0.041(13) 0.026(13) 0.046(13) 0.037(15)
C23 0.049(14) 0.048(11) 0.077(15) 0.018(10) 0.047(13) 0.022(10)
C24 0.088(17) 0.080(14) 0.041(12) 0.023(10) 0.055(13) 0.036(13)
C25 0.058(16) 0.12(2) 0.027(12) 0.010(12) 0.020(12) 0.041(14)
C26 0.16(3) 0.045(12) 0.084(17) 0.014(11) 0.102(19) 0.033(13)
C27 0.11(2) 0.061(15) 0.14(2) 0.030(15) 0.09(2) 0.029(14)
C28 0.12(3) 0.083(18) 0.11(3) -0.044(18) 0.08(2) -0.042(17)
C29 0.15(3) 0.11(2) 0.13(3) -0.01(2) 0.10(3) 0.00(2)
C30 0.15(3) 0.065(18) 0.26(5) -0.04(3) 0.12(3) -0.02(2)
C32 0.17(4) 0.15(3) 0.28(5) -0.03(3) 0.18(4) -0.02(3)
C33 0.10(2) 0.19(3) 0.10(2) -0.06(2) 0.08(2) -0.04(2)
C34 0.09(2) 0.099(19) 0.052(15) -0.004(13) 0.043(16) 0.051(15)
C35 0.107(17) 0.137(17) 0.071(15) 0.000(13) 0.061(13) 0.016(14)
C36 0.07(2) 0.20(3) 0.074(19) -0.08(2) 0.049(17) -0.018(19)
C37 0.10(2) 0.23(4) 0.13(3) -0.13(3) 0.08(2) -0.06(3)
C40 0.13(2) 0.12(2) 0.073(18) -0.027(16) 0.069(18) 0.013(19)
C41 0.040(8) 0.019(6) 0.059(8) -0.018(6) 0.032(6) -0.001(5)
C42 0.048(12) 0.032(9) 0.037(11) 0.014(8) 0.019(10) 0.010(8)
C43 0.042(12) 0.055(11) 0.012(9) -0.006(8) -0.003(9) -0.007(8)
C44 0.050(12) 0.025(8) 0.068(13) -0.014(8) 0.045(11) -0.004(7)
C45 0.056(13) 0.037(10) 0.037(11) 0.007(8) 0.024(10) 0.003(8)
C46 0.018(10) 0.060(12) 0.056(13) 0.013(10) 0.008(10) -0.017(8)
C47 0.108(18) 0.038(11) 0.079(16) -0.005(10) 0.064(15) -0.025(11)
C48 0.072(16) 0.111(19) 0.035(13) -0.008(12) 0.033(13) -0.015(13)
C49 0.088(14) 0.085(14) 0.116(15) -0.022(11) 0.078(12) -0.010(11)
C50 0.133(18) 0.119(18) 0.17(2) -0.047(15) 0.104(15) -0.026(13)
C51 0.11(2) 0.13(2) 0.16(3) -0.09(2) 0.10(2) -0.060(19)
C52 0.21(2) 0.20(2) 0.15(2) -0.009(15) 0.146(17) -0.019(16)
C53 0.148(18) 0.114(16) 0.108(16) -0.016(13) 0.092(14) -0.027(13)
C54 0.061(14) 0.039(11) 0.073(15) -0.016(10) 0.037(12) -0.016(9)
C55 0.065(14) 0.067(13) 0.038(12) -0.002(9) 0.032(11) -0.001(10)
C58 0.09(2) 0.101(19) 0.19(3) 0.07(2) 0.11(2) 0.057(16)
C59 0.130(17) 0.142(17) 0.141(17) -0.056(13) 0.101(14) 0.016(13)
C61 0.027(11) 0.040(9) 0.012(9) 0.006(7) 0.004(8) -0.004(7)
C62 0.050(13) 0.005(7) 0.041(11) 0.004(6) 0.028(11) 0.005(6)
C63 0.068(16) 0.023(9) 0.072(15) 0.008(8) 0.052(14) 0.002(8)
C64 0.049(14) 0.092(15) 0.038(13) -0.025(11) 0.015(11) 0.023(11)
C65 0.048(13) 0.048(10) 0.058(14) -0.002(9) 0.040(12) 0.003(8)
C66 0.044(12) 0.049(10) 0.024(10) 0.016(8) 0.028(10) 0.025(8)
C67 0.013(10) 0.076(13) 0.028(11) 0.017(9) -0.004(8) -0.001(8)
C68 0.049(9) 0.061(8) 0.027(8) 0.007(6) 0.022(7) -0.002(6)
C69 0.057(15) 0.078(14) 0.028(11) 0.017(9) 0.020(11) 0.014(10)
C70 0.040(12) 0.064(12) 0.032(11) 0.006(8) 0.024(10) 0.009(8)
C71 0.059(13) 0.021(8) 0.066(14) 0.007(8) 0.050(12) 0.012(7)
C72 0.038(12) 0.072(12) 0.069(14) 0.007(10) 0.041(12) 0.003(9)
C73 0.09(2) 0.065(14) 0.15(3) 0.009(15) 0.10(2) 0.005(13)
C74 0.12(2) 0.034(11) 0.11(2) 0.021(11) 0.085(19) 0.024(11)
C75 0.043(12) 0.050(10) 0.051(13) -0.009(9) 0.034(11) -0.012(8)
C76 0.032(12) 0.071(12) 0.059(14) 0.017(10) 0.032(11) 0.005(9)
C77 0.079(19) 0.14(2) 0.058(16) 0.023(14) 0.047(15) 0.013(15)
C79 0.041(11) 0.021(7) 0.060(11) 0.011(7) 0.034(9) 0.019(7)
C80 0.050(12) 0.006(6) 0.025(9) -0.005(6) 0.028(9) -0.003(6)
C81 0.041(13) 0.023(8) 0.062(14) -0.003(8) 0.029(12) -0.002(7)
C82 0.071(16) 0.068(13) 0.044(13) -0.009(10) 0.031(12) 0.001(11)
C83 0.030(12) 0.053(11) 0.057(13) -0.016(9) 0.025(12) 0.001(8)
C84 0.071(15) 0.027(8) 0.087(16) 0.021(9) 0.065(14) 0.016(9)
C85 0.062(15) 0.083(14) 0.027(11) -0.011(9) 0.028(11) -0.006(10)
C86 0.077(18) 0.061(12) 0.069(16) -0.003(11) 0.057(16) -0.004(11)
C87 0.067(17) 0.077(14) 0.093(19) -0.016(13) 0.061(17) 0.012(11)
C88 0.065(16) 0.070(14) 0.13(2) -0.027(13) 0.076(17) -0.009(11)
C89 0.073(15) 0.039(10) 0.041(12) -0.003(8) 0.041(12) -0.001(9)
C90 0.034(12) 0.059(11) 0.045(12) -0.006(9) 0.023(10) 0.012(8)
C91 0.042(13) 0.076(13) 0.054(14) -0.013(10) 0.031(12) -0.004(9)
C92 0.057(15) 0.089(15) 0.018(11) 0.000(9) 0.019(11) -0.007(11)
C93 0.052(15) 0.083(14) 0.064(15) -0.038(11) 0.040(13) -0.015(10)
C94 0.032(12) 0.035(9) 0.055(13) -0.010(8) 0.026(11) -0.004(7)
C95 0.058(16) 0.108(17) 0.042(13) 0.015(11) 0.035(13) 0.017(12)
C96 0.035(14) 0.080(15) 0.085(18) -0.018(12) 0.036(14) 0.001(10)
C97 0.038(12) 0.050(11) 0.092(16) -0.013(10) 0.047(12) -0.008(9)
C98 0.066(15) 0.045(11) 0.088(17) -0.010(11) 0.063(14) 0.015(10)
C99 0.044(14) 0.045(12) 0.14(2) -0.060(14) 0.043(15) -0.024(10)
C100 0.078(16) 0.083(14) 0.062(15) 0.044(12) 0.050(14) 0.033(12)
C102 0.103(18) 0.054(12) 0.102(18) -0.005(12) 0.077(16) 0.019(12)
C103 0.047(14) 0.097(16) 0.056(14) 0.000(12) 0.030(12) 0.006(11)
C104 0.103(19) 0.070(15) 0.14(2) -0.033(15) 0.089(19) -0.034(13)
C105 0.096(13) 0.109(14) 0.050(11) -0.006(10) 0.059(10) 0.018(11)
C106 0.056(14) 0.057(12) 0.109(19) -0.013(12) 0.053(14) -0.008(10)
C107 0.100(18) 0.029(10) 0.086(17) 0.001(11) 0.053(15) -0.007(10)
C108 0.074(13) 0.074(12) 0.098(15) -0.022(11) 0.061(11) 0.010(10)
C109 0.092(14) 0.057(11) 0.124(16) -0.024(11) 0.079(12) 0.008(10)
C110 0.072(15) 0.051(12) 0.100(19) -0.026(12) 0.057(15) -0.018(11)
C111 0.095(13) 0.033(9) 0.065(12) -0.026(9) 0.051(10) 0.004(9)
C112 0.130(16) 0.058(12) 0.164(18) 0.000(12) 0.098(13) -0.009(11)
C114 0.090(18) 0.079(15) 0.102(19) -0.040(14) 0.062(16) -0.029(13)
C115 0.10(2) 0.15(2) 0.061(17) -0.035(16) 0.049(16) -0.046(17)
C116 0.12(2) 0.061(15) 0.14(2) -0.020(15) 0.07(2) 0.022(14)
C117 0.128(17) 0.119(16) 0.121(17) 0.046(13) 0.094(14) -0.004(13)
C118 0.19(3) 0.058(15) 0.13(2) 0.048(15) 0.12(2) 0.031(17)
C122 0.20(3) 0.11(2) 0.19(3) 0.03(2) 0.16(3) 0.04(2)
C123 0.21(4) 0.19(4) 0.17(3) 0.04(3) 0.15(3) 0.03(3)
C124 0.14(3) 0.17(3) 0.09(2) 0.06(2) 0.06(2) 0.05(2)
C125 0.21(4) 0.20(3) 0.27(4) 0.20(3) 0.20(4) 0.17(3)
C126 0.192(19) 0.097(15) 0.136(17) 0.003(12) 0.123(14) 0.040(13)
C127 0.091(14) 0.090(13) 0.042(11) -0.010(10) 0.042(10) -0.002(11)
C128 0.062(15) 0.059(12) 0.036(12) 0.007(9) 0.026(12) 0.028(10)
C129 0.10(2) 0.082(16) 0.036(13) 0.018(11) 0.045(14) 0.054(14)
C130 0.10(2) 0.090(19) 0.13(3) 0.012(18) 0.08(2) 0.045(17)
C131 0.089(14) 0.062(11) 0.054(12) -0.030(9) 0.044(10) 0.012(10)
C132 0.09(2) 0.16(3) 0.12(3) 0.00(2) 0.07(2) -0.008(19)
C133 0.048(16) 0.24(3) 0.043(14) -0.006(16) 0.033(13) 0.029(17)
C134 0.12(2) 0.16(3) 0.16(3) 0.03(2) 0.12(2) 0.06(2)
C135 0.071(19) 0.18(3) 0.12(3) 0.01(2) 0.059(19) -0.013(19)
C136 0.084(18) 0.16(2) 0.043(15) 0.008(15) 0.034(14) 0.025(16)
C137 0.071(17) 0.029(10) 0.079(18) -0.003(11) 0.030(15) -0.033(10)
C138 0.078(16) 0.065(13) 0.048(13) -0.007(10) 0.048(13) -0.011(11)
C139 0.11(2) 0.019(10) 0.15(3) -0.008(14) 0.07(2) -0.013(11)
C140 0.091(19) 0.028(10) 0.13(2) -0.025(12) 0.073(19) -0.013(11)
C141 0.073(15) 0.079(14) 0.100(17) -0.011(12) 0.040(12) -0.019(11)
C142 0.07(2) 0.18(3) 0.13(3) 0.05(2) 0.03(2) 0.01(2)
C143 0.29(4) 0.11(2) 0.20(3) -0.10(2) 0.22(3) -0.09(2)
C144 0.22(3) 0.049(15) 0.14(3) -0.028(17) 0.10(3) -0.033(19)
C145 0.15(3) 0.065(15) 0.21(3) -0.074(18) 0.14(3) -0.035(15)
C146 0.28(5) 0.11(2) 0.12(3) -0.04(2) 0.09(3) -0.11(3)
C147 0.13(2) 0.072(14) 0.034(13) 0.003(11) 0.053(15) 0.005(13)
C148 0.093(18) 0.023(9) 0.100(19) -0.006(10) 0.061(16) 0.014(10)
C149 0.080(16) 0.030(9) 0.078(16) 0.010(10) 0.059(14) 0.001(10)
C150 0.076(14) 0.083(13) 0.068(13) 0.036(11) 0.040(11) 0.046(10)
C151 0.130(16) 0.068(12) 0.074(14) 0.050(10) 0.052(12) 0.073(12)
C152 0.27(4) 0.10(2) 0.26(4) 0.10(2) 0.24(4) 0.07(2)
C153 0.16(3) 0.075(16) 0.10(2) -0.022(15) 0.09(2) -0.013(16)
C154 0.17(3) 0.058(14) 0.14(2) 0.008(15) 0.12(2) 0.000(15)
C155 0.067(19) 0.19(3) 0.047(16) -0.034(17) 0.003(14) 0.031(17)
C156 0.18(3) 0.15(3) 0.042(17) 0.030(17) 0.044(19) 0.03(2)
C163 0.117(16) 0.105(15) 0.074(14) 0.008(11) 0.064(13) 0.009(12)
C164 0.102(15) 0.075(12) 0.092(15) 0.004(11) 0.070(12) 0.008(11)
C165 0.058(13) 0.056(10) 0.081(14) 0.011(9) 0.049(11) 0.008(9)
C166 0.094(15) 0.092(14) 0.096(15) 0.009(11) 0.073(13) 0.010(11)
C167 0.085(15) 0.080(13) 0.114(16) -0.003(12) 0.063(12) -0.007(11)
C168 0.11(2) 0.046(12) 0.10(2) -0.031(13) 0.07(2) -0.014(12)
C169 0.11(2) 0.088(18) 0.08(2) -0.023(14) 0.038(17) 0.024(15)
C172 0.10(2) 0.103(19) 0.059(18) -0.018(14) 0.042(18) -0.009(15)
C178 0.052(16) 0.074(14) 0.067(17) 0.031(12) 0.034(15) 0.021(11)
C173 0.10(2) 0.067(15) 0.13(3) 0.021(16) 0.08(2) 0.027(13)
C174 0.17(3) 0.053(14) 0.15(3) -0.010(16) 0.11(3) 0.012(16)
C175 0.064(18) 0.051(12) 0.08(2) 0.004(11) 0.042(17) 0.005(10)
C176 0.12(2) 0.106(19) 0.070(18) -0.006(15) 0.066(18) 0.007(16)
C177 0.080(19) 0.038(11) 0.09(2) 0.016(11) 0.047(18) 0.017(10)
Cl1 0.248(12) 0.122(7) 0.284(14) 0.001(8) 0.191(12) -0.048(8)
Cl2 0.47(2) 0.229(13) 0.196(12) 0.069(10) 0.230(16) 0.168(15)
Cl3 0.273(14) 0.203(11) 0.276(14) 0.050(10) 0.220(13) 0.085(10)
O19 0.29(4) 0.17(3) 0.29(4) 0.03(3) 0.16(3) 0.07(2)

loop_
_atom_type_symbol
_atom_type_description
_atom_type_scat_dispersion_real
_atom_type_scat_dispersion_imag
_atom_type_scat_source
C C 0.0033 0.0016 'International Tables Vol C Tables 4.2.6.8 and 6.1.1.4'
H H 0.0000 0.0000 'International Tables Vol C Tables 4.2.6.8 and 6.1.1.4'
N N 0.0061 0.0033 'International Tables Vol C Tables 4.2.6.8 and 6.1.1.4'
O O 0.0106 0.0060 'International Tables Vol C Tables 4.2.6.8 and 6.1.1.4'
F F 0.0171 0.0103 'International Tables Vol C Tables 4.2.6.8 and 6.1.1.4'
S S 0.1246 0.1234 'International Tables Vol C Tables 4.2.6.8 and 6.1.1.4'
Ir Ir -1.4442 7.9887 'International Tables Vol C Tables 4.2.6.8 and 6.1.1.4'
Cl Cl 0.1484 0.1585 'International Tables Vol C Tables 4.2.6.8 and 6.1.1.4'

loop_
_geom_angle_atom_site_label_1
_geom_angle_atom_site_label_2
_geom_angle_atom_site_label_3
_geom_angle
_geom_angle_site_symmetry_3
C1 Ir1 N1 76.3(6) .
C1 Ir1 N7 83.8(6) .
N1 Ir1 N7 89.4(6) .
C1 Ir1 C99 97.6(8) .
N1 Ir1 C99 114.3(7) .
N7 Ir1 C99 156.0(7) .
C1 Ir1 C100 100.0(7) .
N1 Ir1 C100 153.4(7) .
N7 Ir1 C100 116.6(7) .
C99 Ir1 C100 39.4(7) .
C1 Ir1 C101 133.9(6) .
N1 Ir1 C101 149.6(5) .
N7 Ir1 C101 97.2(6) .
C99 Ir1 C101 64.5(6) .
C100 Ir1 C101 38.8(6) .
C1 Ir1 C98 127.2(7) .
N1 Ir1 C98 97.6(6) .
N7 Ir1 C98 148.9(7) .
C99 Ir1 C98 36.8(8) .
C100 Ir1 C98 63.2(7) .
C101 Ir1 C98 62.5(6) .
C1 Ir1 C97 160.6(7) .
N1 Ir1 C97 112.8(6) .
N7 Ir1 C97 112.5(6) .
C99 Ir1 C97 63.2(7) .
C100 Ir1 C97 63.9(7) .
C101 Ir1 C97 37.5(6) .
C98 Ir1 C97 37.2(6) .
N13 Ir2 C4 85.3(6) .
N13 Ir2 N2 88.5(6) .
C4 Ir2 N2 79.1(6) .
N13 Ir2 C110 109.6(7) .
C4 Ir2 C110 107.0(8) .
N2 Ir2 C110 161.0(7) .
N13 Ir2 C108 157.2(6) .
C4 Ir2 C108 117.2(7) .
N2 Ir2 C108 98.6(7) .
C110 Ir2 C108 62.5(9) .
N13 Ir2 C109 149.0(8) .
C4 Ir2 C109 94.6(8) .
N2 Ir2 C109 122.0(7) .
C110 Ir2 C109 40.8(7) .
C108 Ir2 C109 34.6(8) .
N13 Ir2 C107 119.0(7) .
C4 Ir2 C107 155.2(8) .
N2 Ir2 C107 104.4(7) .
C110 Ir2 C107 62.5(8) .
C108 Ir2 C107 38.3(8) .
C109 Ir2 C107 62.4(8) .
N13 Ir2 C111 97.6(7) .
C4 Ir2 C111 143.8(8) .
N2 Ir2 C111 136.8(7) .
C110 Ir2 C111 38.1(7) .
C108 Ir2 C111 62.5(8) .
C109 Ir2 C111 64.9(7) .
C107 Ir2 C111 36.5(7) .
C21 Ir3 N8 87.3(7) .
C21 Ir3 N3 76.0(8) .
N8 Ir3 N3 89.4(7) .
C21 Ir3 C119 97.8(7) .
N8 Ir3 C119 138.9(6) .
N3 Ir3 C119 131.5(6) .
C21 Ir3 C120 109.4(7) .
N8 Ir3 C120 102.5(6) .
N3 Ir3 C120 167.0(6) .
C119 Ir3 C120 37.4(2) .
C21 Ir3 C118 120.4(6) .
N8 Ir3 C118 150.9(5) .
N3 Ir3 C118 105.0(6) .
C119 Ir3 C118 37.2(2) .
C120 Ir3 C118 62.0(3) .
C21 Ir3 C121 144.7(7) .
N8 Ir3 C121 91.1(5) .
N3 Ir3 C121 139.2(7) .
C119 Ir3 C121 61.9(3) .
C120 Ir3 C121 37.0(2) .
C118 Ir3 C121 61.4(3) .
C21 Ir3 C117 156.9(6) .
N8 Ir3 C117 114.9(6) .
N3 Ir3 C117 108.8(6) .
C119 Ir3 C117 61.7(3) .
C120 Ir3 C117 61.5(3) .
C118 Ir3 C117 36.66(19) .
C121 Ir3 C117 36.6(2) .
C24 Ir4 N14 84.6(6) .
C24 Ir4 N4 76.6(8) .
N14 Ir4 N4 92.0(6) .
C24 Ir4 C127 101.1(8) .
N14 Ir4 C127 158.0(7) .
N4 Ir4 C127 110.0(7) .
C24 Ir4 C129 127.8(10) .
N14 Ir4 C129 96.1(6) .
N4 Ir4 C129 154.9(9) .
C127 Ir4 C129 63.6(8) .
C24 Ir4 C128 97.7(8) .
N14 Ir4 C128 116.3(6) .
N4 Ir4 C128 150.7(6) .
C127 Ir4 C128 42.2(7) .
C129 Ir4 C128 36.3(7) .
C24 Ir4 C131 135.1(8) .
N14 Ir4 C131 140.2(8) .
N4 Ir4 C131 98.2(7) .
C127 Ir4 C131 38.1(8) .
C129 Ir4 C131 61.1(8) .
C128 Ir4 C131 65.4(7) .
C24 Ir4 C130 160.7(9) .
N14 Ir4 C130 106.4(9) .
N4 Ir4 C130 117.9(9) .
C127 Ir4 C130 62.9(10) .
C129 Ir4 C130 37.0(8) .
C128 Ir4 C130 63.3(9) .
C131 Ir4 C130 35.8(8) .
N9 Ir5 C41 80.3(6) .
N9 Ir5 N5 90.2(6) .
C41 Ir5 N5 76.6(6) .
N9 Ir5 C137 148.4(8) .
C41 Ir5 C137 102.6(8) .
N5 Ir5 C137 121.2(8) .
N9 Ir5 C141 150.7(9) .
C41 Ir5 C141 128.9(9) .
N5 Ir5 C141 98.9(9) .
C137 Ir5 C141 36.6(8) .
N9 Ir5 C138 111.9(7) .
C41 Ir5 C138 107.1(7) .
N5 Ir5 C138 157.8(7) .
C137 Ir5 C138 36.8(7) .
C141 Ir5 C138 61.4(9) .
N9 Ir5 C139 94.5(9) .
C41 Ir5 C139 138.3(10) .
N5 Ir5 C139 145.0(10) .
C137 Ir5 C139 62.2(9) .
C141 Ir5 C139 62.6(11) .
C138 Ir5 C139 37.0(8) .
N9 Ir5 C140 113.1(8) .
C41 Ir5 C140 165.3(8) .
N5 Ir5 C140 108.1(8) .
C137 Ir5 C140 62.9(9) .
C141 Ir5 C140 37.5(9) .
C138 Ir5 C140 63.2(8) .
C139 Ir5 C140 38.9(9) .
N15 Ir6 C44 87.1(6) .
N15 Ir6 N6 91.1(6) .
C44 Ir6 N6 76.4(6) .
N15 Ir6 C147 103.7(8) .
C44 Ir6 C147 108.1(7) .
N6 Ir6 C147 164.7(8) .
N15 Ir6 C150 149.3(8) .
C44 Ir6 C150 122.6(9) .
N6 Ir6 C150 102.6(8) .
C147 Ir6 C150 62.4(9) .
N15 Ir6 C151 140.8(10) .
C44 Ir6 C151 94.3(8) .
N6 Ir6 C151 127.4(9) .
C147 Ir6 C151 39.0(9) .
C150 Ir6 C151 40.5(8) .
N15 Ir6 C148 91.6(7) .
C44 Ir6 C148 142.6(8) .
N6 Ir6 C148 141.0(8) .
C147 Ir6 C148 36.5(7) .
C150 Ir6 C148 60.6(9) .
C151 Ir6 C148 64.4(9) .
N15 Ir6 C149 113.3(7) .
C44 Ir6 C149 158.4(8) .
N6 Ir6 C149 108.6(7) .
C147 Ir6 C149 61.9(7) .
C150 Ir6 C149 36.3(7) .
C151 Ir6 C149 65.7(8) .
C148 Ir6 C149 36.5(6) .
C7 N1 C8 118.0(14) .
C7 N1 Ir1 119.5(12) .
C8 N1 Ir1 122.3(10) .
C14 N2 C15 126.3(18) .
C14 N2 Ir2 111.2(14) .
C15 N2 Ir2 122.3(10) .
C27 N3 C28 113(2) .
C27 N3 Ir3 117.0(18) .
C28 N3 Ir3 129.3(14) .
C34 N4 C35 123.4(19) .
C34 N4 Ir4 117.5(16) .
C35 N4 Ir4 119.0(14) .
C47 N5 C48 116.1(15) .
C47 N5 Ir5 119.1(13) .
C48 N5 Ir5 124.5(11) .
C54 N6 C55 115.9(16) .
C54 N6 Ir6 119.9(15) .
C55 N6 Ir6 124.2(11) .
C64 N7 C68 120.2(17) .
C64 N7 Ir1 126.9(14) .
C68 N7 Ir1 112.8(13) .
C73 N8 C69 119(2) .
C73 N8 Ir3 120.3(17) .
C69 N8 Ir3 120.1(14) .
C74 N9 C78 112(2) .
C74 N9 Ir5 127.8(16) .
C78 N9 Ir5 119.6(13) .
C62 N10 C61 113.5(14) .
C62 N11 C63 112.6(16) .
C63 N12 C61 113.5(16) .
C86 N13 C82 114.6(17) .
C86 N13 Ir2 129.8(13) .
C82 N13 Ir2 115.4(14) .
C91 N14 C87 125.7(16) .
C91 N14 Ir4 121.8(13) .
C87 N14 Ir4 112.5(13) .
C92 N15 C96 113.3(18) .
C92 N15 Ir6 118.8(14) .
C96 N15 Ir6 126.1(13) .
C79 N16 C80 112.5(13) .
C80 N17 C81 113.8(14) .
C81 N18 C79 116.2(15) .
S2 O6 O6 158(2) 2
O1 S1 O2 119.4(17) .
O1 S1 O3 105(2) .
O2 S1 O3 112(2) .
O1 S1 C157 103.9(15) .
O2 S1 C157 111.0(14) .
O3 S1 C157 103.8(14) .
O4 S2 O5 143.9(13) .
O4 S2 O6 110.1(13) .
O5 S2 O6 98.9(12) .
O4 S2 C158 109.2(10) .
O5 S2 C158 88.0(8) .
O6 S2 C158 95.9(11) .
O9 S3 O8 112.8(19) .
O9 S3 O7 109.7(17) .
O8 S3 O7 105.6(17) .
O9 S3 C159 102(3) .
O8 S3 C159 126(3) .
O7 S3 C159 100(2) .
O12 S4 O10 125.1(12) .
O12 S4 O11 110.0(14) .
O10 S4 O11 109.4(15) .
O12 S4 C160 107.0(11) .
O10 S4 C160 104.5(11) .
O11 S4 C160 97.0(12) .
O14 S5 O15 120(3) .
O14 S5 O13 145(2) .
O15 S5 O13 88.6(17) .
O14 S5 C161 97.8(14) .
O15 S5 C161 97.7(12) .
O13 S5 C161 97.7(11) .
C6 C1 C2 119.8(15) .
C6 C1 Ir1 127.9(12) .
C2 C1 Ir1 111.8(13) .
C1 C2 C7 116.8(17) .
C1 C2 C3 121.6(18) .
C7 C2 C3 121.5(17) .
C4 C3 C2 117.7(15) .
C3 C4 C5 120.7(16) .
C3 C4 Ir2 128.7(13) .
C5 C4 Ir2 109.9(14) .
C14 C5 C4 114.7(18) .
C14 C5 C6 128(2) .
C4 C5 C6 118(2) .
C1 C6 C5 122.1(18) .
N1 C7 C2 114.8(17) .
C9 C8 C13 117.1(17) .
C9 C8 N1 122.8(16) .
C13 C8 N1 119.7(16) .
C10 C9 C8 125.5(18) .
C9 C10 C11 116.7(18) .
C12 C11 C10 119.0(19) .
C13 C12 C11 126(2) .
C12 C13 C8 116.0(18) .
N2 C14 C5 125(2) .
C16 C15 C20 120.0 .
C16 C15 N2 113.6(13) .
C20 C15 N2 126.3(13) .
C15 C16 C17 120.0 .
C18 C17 C16 120.0 .
C17 C18 C19 120.0 .
C18 C19 C20 120.0 .
C19 C20 C15 120.0 .
C22 C21 C26 108(2) .
C22 C21 Ir3 122.4(19) .
C26 C21 Ir3 129.9(13) .
C23 C22 C21 129(2) .
C23 C22 C27 126(2) .
C21 C22 C27 105(2) .
C24 C23 C22 121.4(18) .
C23 C24 C25 116(2) .
C23 C24 Ir4 130.9(14) .
C25 C24 Ir4 113.2(17) .
C26 C25 C34 125(2) .
C26 C25 C24 120(2) .
C34 C25 C24 114(2) .
C25 C26 C21 125(2) .
N3 C27 C22 119(2) .
C33 C28 C29 120.0 .
C33 C28 N3 120(2) .
C29 C28 N3 120(2) .
C30 C29 C28 120.0 .
C29 C30 C31 120.0 .
C32 C31 C30 120.0 .
C31 C32 C33 120.0 .
C32 C33 C28 120.0 .
N4 C34 C25 118(2) .
C36 C35 C40 120.0 .
C36 C35 N4 123.8(17) .
C40 C35 N4 116.1(17) .
C37 C36 C35 120.0 .
C36 C37 C38 120.0 .
C39 C38 C37 120.0 .
C38 C39 C40 120.0 .
C35 C40 C39 120.0 .
C46 C41 C42 116.2(14) .
C46 C41 Ir5 127.5(13) .
C42 C41 Ir5 116.3(12) .
C43 C42 C41 123.1(17) .
C43 C42 C47 123.2(16) .
C41 C42 C47 113.7(14) .
C44 C43 C42 121.6(17) .
C43 C44 C45 114.1(14) .
C43 C44 Ir6 128.8(12) .
C45 C44 Ir6 116.7(12) .
C46 C45 C44 125.3(17) .
C46 C45 C54 123.1(16) .
C44 C45 C54 111.5(14) .
C41 C46 C45 119.5(15) .
N5 C47 C42 114.1(16) .
C53 C48 C49 120.0 .
C53 C48 N5 117.4(15) .
C49 C48 N5 122.5(15) .
C50 C49 C48 120.0 .
C51 C50 C49 120.0 .
C50 C51 C52 120.0 .
C51 C52 C53 120.0 .
C48 C53 C52 120.0 .
N6 C54 C45 115.2(18) .
C60 C55 C56 120.0 .
C60 C55 N6 125.1(15) .
C56 C55 N6 114.8(15) .
C57 C56 C55 120.0 .
C56 C57 C58 120.0 .
C57 C58 C59 120.0 .
C60 C59 C58 120.0 .
C59 C60 C55 120.0 .
N12 C61 N10 125.9(16) .
N12 C61 C66 117.2(14) .
N10 C61 C66 116.7(14) .
N11 C62 N10 126.5(16) .
N11 C62 C71 116.6(18) .
N10 C62 C71 116.7(16) .
N12 C63 N11 127.5(18) .
N12 C63 C76 116.6(17) .
N11 C63 C76 115.9(18) .
N7 C64 C65 121.8(17) .
C66 C65 C64 119.2(17) .
C65 C66 C67 119.4(16) .
C65 C66 C61 120.6(14) .
C67 C66 C61 120.0(14) .
C68 C67 C66 119.4(15) .
N7 C68 C67 119.7(16) .
N8 C69 C70 121.8(18) .
C71 C70 C69 121.5(18) .
C70 C71 C72 118.6(17) .
C70 C71 C62 122.2(17) .
C72 C71 C62 118.9(17) .
C71 C72 C73 117.8(19) .
N8 C73 C72 121(2) .
N9 C74 C75 126(2) .
C76 C75 C74 117.3(18) .
C75 C76 C77 121.7(19) .
C75 C76 C63 119.2(17) .
C77 C76 C63 119.1(18) .
C76 C77 C78 117(2) .
N9 C78 C77 125(2) .
N16 C79 N18 125.2(15) .
N16 C79 C84 120.2(16) .
N18 C79 C84 114.6(17) .
N17 C80 N16 129.0(14) .
N17 C80 C89 116.5(16) .
N16 C80 C89 114.5(15) .
N18 C81 N17 122.9(15) .
N18 C81 C94 119.5(18) .
N17 C81 C94 117.3(17) .
C83 C82 N13 121.8(19) .
C82 C83 C84 119.0(19) .
C85 C84 C83 119.2(17) .
C85 C84 C79 122.0(19) .
C83 C84 C79 118.8(18) .
C86 C85 C84 117.6(19) .
N13 C86 C85 128(2) .
N14 C87 C88 115.4(18) .
C89 C88 C87 127(2) .
C88 C89 C80 125.1(19) .
C88 C89 C90 110.6(17) .
C80 C89 C90 124.3(16) .
C91 C90 C89 121.5(16) .
N14 C91 C90 120.0(17) .
N15 C92 C93 126.5(18) .
C92 C93 C94 117.7(17) .
C95 C94 C93 116.5(16) .
C95 C94 C81 123.5(18) .
C93 C94 C81 119.8(17) .
C94 C95 C96 119.7(19) .
N15 C96 C95 126(2) .
C98 C97 C101 106.7(17) .
C98 C97 C102 127.2(18) .
C101 C97 C102 124.4(16) .
C98 C97 Ir1 70.4(10) .
C101 C97 Ir1 69.4(9) .
C102 C97 Ir1 136.9(13) .
C99 C98 C97 110.3(19) .
C99 C98 C103 126.4(18) .
C97 C98 C103 123.2(19) .
C99 C98 Ir1 68.5(12) .
C97 C98 Ir1 72.4(10) .
C103 C98 Ir1 123.8(12) .
C98 C99 C100 108.5(19) .
C98 C99 C104 131(2) .
C100 C99 C104 120(2) .
C98 C99 Ir1 74.7(14) .
C100 C99 Ir1 71.1(12) .
C104 C99 Ir1 127.7(14) .
C101 C100 C99 106.0(17) .
C101 C100 C105 126.3(19) .
C99 C100 C105 127(2) .
C101 C100 Ir1 71.8(9) .
C99 C100 Ir1 69.5(13) .
C105 C100 Ir1 129.1(13) .
C97 C101 C100 108.4(15) .
C97 C101 C106 128.1(15) .
C100 C101 C106 123.0(16) .
C97 C101 Ir1 73.1(9) .
C100 C101 Ir1 69.4(10) .
C106 C101 Ir1 129.3(11) .
C111 C107 C108 108(2) .
C111 C107 C112 129(2) .
C108 C107 C112 122(2) .
C111 C107 Ir2 72.0(11) .
C108 C107 Ir2 69.8(12) .
C112 C107 Ir2 130.1(15) .
C109 C108 C107 113(2) .
C109 C108 C113 121(2) .
C107 C108 C113 125(3) .
C109 C108 Ir2 73.8(16) .
C107 C108 Ir2 71.9(12) .
C113 C108 Ir2 127.7(18) .
C108 C109 C114 132(2) .
C108 C109 C110 105(2) .
C114 C109 C110 123(2) .
C108 C109 Ir2 71.6(16) .
C114 C109 Ir2 122.1(15) .
C110 C109 Ir2 68.3(11) .
C111 C110 C109 106(2) .
C111 C110 C115 128(2) .
C109 C110 C115 124(2) .
C111 C110 Ir2 72.6(11) .
C109 C110 Ir2 70.9(12) .
C115 C110 Ir2 131.3(15) .
C107 C111 C110 107.5(18) .
C107 C111 C116 128(2) .
C110 C111 C116 124(2) .
C107 C111 Ir2 71.5(10) .
C110 C111 Ir2 69.3(10) .
C116 C111 Ir2 130.4(16) .
C118 C117 C121 108.0 .
C118 C117 C122 126.0 .
C121 C117 C122 126.0 .
C118 C117 Ir3 70.6(4) .
C121 C117 Ir3 71.1(4) .
C122 C117 Ir3 123.9(4) .
C117 C118 C119 108.0 .
C117 C118 C123 126.0 .
C119 C118 C123 126.0 .
C117 C118 Ir3 72.7(4) .
C119 C118 Ir3 70.2(4) .
C123 C118 Ir3 122.8(4) .
C120 C119 C118 108.0 .
C120 C119 C124 126.0 .
C118 C119 C124 126.0 .
C120 C119 Ir3 71.6(4) .
C118 C119 Ir3 72.7(4) .
C124 C119 Ir3 121.5(4) .
C121 C120 C119 108.0 .
C121 C120 C125 126.0 .
C119 C120 C125 126.0 .
C121 C120 Ir3 72.9(4) .
C119 C120 Ir3 71.0(4) .
C125 C120 Ir3 121.8(3) .
C120 C121 C117 108.0 .
C120 C121 C126 126.0 .
C117 C121 C126 126.0 .
C120 C121 Ir3 70.1(4) .
C117 C121 Ir3 72.3(3) .
C126 C121 Ir3 123.3(3) .
C132 C127 C131 132(2) .
C132 C127 C128 123(2) .
C131 C127 C128 104.8(19) .
C132 C127 Ir4 123.5(18) .
C131 C127 Ir4 72.4(12) .
C128 C127 Ir4 69.8(10) .
C129 C128 C133 137(2) .
C129 C128 C127 102.4(19) .
C133 C128 C127 120(2) .
C129 C128 Ir4 71.0(12) .
C133 C128 Ir4 129.4(14) .
C127 C128 Ir4 68.1(10) .
C128 C129 C130 114(2) .
C128 C129 C134 121(2) .
C130 C129 C134 124(3) .
C128 C129 Ir4 72.7(12) .
C130 C129 Ir4 73.2(13) .
C134 C129 Ir4 127.4(14) .
C131 C130 C129 108(3) .
C131 C130 C135 124(3) .
C129 C130 C135 126(3) .
C131 C130 Ir4 71.8(13) .
C129 C130 Ir4 69.8(15) .
C135 C130 Ir4 137(2) .
C130 C131 C127 110(2) .
C130 C131 C136 130(2) .
C127 C131 C136 119(2) .
C130 C131 Ir4 72.4(14) .
C127 C131 Ir4 69.5(11) .
C136 C131 Ir4 129.8(13) .
C141 C137 C138 109(2) .
C141 C137 C142 126(3) .
C138 C137 C142 125(3) .
C141 C137 Ir5 72.0(15) .
C138 C137 Ir5 72.6(12) .
C142 C137 Ir5 123.7(15) .
C137 C138 C139 109(2) .
C137 C138 C143 131(3) .
C139 C138 C143 119(3) .
C137 C138 Ir5 70.6(11) .
C139 C138 Ir5 72.8(12) .
C143 C138 Ir5 126.8(14) .
C138 C139 C140 107(2) .
C138 C139 C144 130(3) .
C140 C139 C144 123(3) .
C138 C139 Ir5 70.2(11) .
C140 C139 Ir5 70.6(12) .
C144 C139 Ir5 126.4(17) .
C141 C140 C139 104(2) .
C141 C140 C145 130(3) .
C139 C140 C145 125(2) .
C141 C140 Ir5 69.2(13) .
C139 C140 Ir5 70.5(11) .
C145 C140 Ir5 133.9(15) .
C137 C141 C140 111(3) .
C137 C141 C146 125(3) .
C140 C141 C146 123(3) .
C137 C141 Ir5 71.4(16) .
C140 C141 Ir5 73.2(14) .
C146 C141 Ir5 129.2(18) .
C148 C147 C151 113(2) .
C148 C147 C152 120(2) .
C151 C147 C152 125(2) .
C148 C147 Ir6 74.6(12) .
C151 C147 Ir6 72.7(13) .
C152 C147 Ir6 130.7(15) .
C147 C148 C149 110(2) .
C147 C148 C153 131(2) .
C149 C148 C153 119(2) .
C147 C148 Ir6 68.9(11) .
C149 C148 Ir6 72.5(11) .
C153 C148 Ir6 124.2(15) .
C150 C149 C148 106(2) .
C150 C149 C154 123(2) .
C148 C149 C154 130(2) .
C150 C149 Ir6 68.8(11) .
C148 C149 Ir6 71.0(11) .
C154 C149 Ir6 130.0(13) .
C149 C150 C151 113(2) .
C149 C150 C155 127(2) .
C151 C150 C155 120(2) .
C149 C150 Ir6 74.9(12) .
C151 C150 Ir6 71.3(11) .
C155 C150 Ir6 125.8(17) .
C147 C151 C150 98(2) .
C147 C151 C156 129(3) .
C150 C151 C156 133(3) .
C147 C151 Ir6 68.4(12) .
C150 C151 Ir6 68.2(12) .
C156 C151 Ir6 129.0(15) .
F2 C157 F1 94.1(19) .
F2 C157 F3 102(3) .
F1 C157 F3 101(2) .
F2 C157 S1 115(2) .
F1 C157 S1 129(2) .
F3 C157 S1 112.0(19) .
F4 C158 F6 113.6(16) .
F4 C158 F5 109.7(16) .
F6 C158 F5 99.5(14) .
F4 C158 S2 116.3(13) .
F6 C158 S2 111.3(13) .
F5 C158 S2 104.7(13) .
F7 C159 F9 107.5(19) .
F7 C159 F8 102.7(18) .
F9 C159 F8 107.4(19) .
F7 C159 S3 117(3) .
F9 C159 S3 106(2) .
F8 C159 S3 115(3) .
F11 C160 F10 105.8(17) .
F11 C160 F12 109.2(18) .
F10 C160 F12 101.9(15) .
F11 C160 S4 112.7(16) .
F10 C160 S4 113.7(15) .
F12 C160 S4 112.9(14) .
F13 C161 F14 117.5(18) .
F13 C161 F15 109(2) .
F14 C161 F15 109(2) .
F13 C161 S5 110.5(14) .
F14 C161 S5 108.9(16) .
F15 C161 S5 99.7(14) .
C164 C163 C176 114(2) .
C165 C164 C163 127(2) .
C164 C165 C166 124(2) .
C164 C165 C177 117(2) .
C166 C165 C177 119(2) .
C167 C166 C165 123(2) .
C166 C167 C168 120(2) .
C167 C168 C169 119.7(19) .
C167 C168 C178 120.3(18) .
C169 C168 C178 120.0 .
C168 C169 C170 120.0 .
C169 C170 C171 120.0 .
C172 C171 C170 120.0 .
C171 C172 C178 120.0 .
C171 C172 C173 119.4(18) .
C178 C172 C173 120.6(18) .
C168 C178 C172 120.0 .
C168 C178 C177 119.9(17) .
C172 C178 C177 120.1(17) .
C174 C173 C172 118(3) .
C173 C174 C175 126(3) .
C176 C175 C174 126(3) .
C176 C175 C177 120(3) .
C174 C175 C177 115(3) .
C175 C176 C163 121(2) .
C165 C177 C178 119(2) .
C165 C177 C175 121(2) .
C178 C177 C175 121(2) .
Cl1 C179 Cl2 116.0(17) .
Cl1 C179 Cl3 113.9(16) .
Cl2 C179 Cl3 121.5(19) .

loop_
_geom_bond_atom_site_label_1
_geom_bond_atom_site_label_2
_geom_bond_distance
_geom_bond_site_symmetry_2
Ir1 C1 2.088(14) .
Ir1 N1 2.088(12) .
Ir1 N7 2.123(16) .
Ir1 C99 2.15(2) .
Ir1 C100 2.17(2) .
Ir1 C101 2.203(14) .
Ir1 C98 2.226(17) .
Ir1 C97 2.253(17) .
Ir2 N13 2.097(16) .
Ir2 C4 2.107(14) .
Ir2 N2 2.138(16) .
Ir2 C110 2.17(2) .
Ir2 C108 2.18(2) .
Ir2 C109 2.21(2) .
Ir2 C107 2.208(18) .
Ir2 C111 2.215(16) .
Ir3 C21 1.95(3) .
Ir3 N8 2.066(19) .
Ir3 N3 2.075(18) .
Ir3 C119 2.237(10) .
Ir3 C120 2.244(10) .
Ir3 C118 2.270(11) .
Ir3 C121 2.282(10) .
Ir3 C117 2.297(11) .
Ir4 C24 2.10(2) .
Ir4 N14 2.122(12) .
Ir4 N4 2.164(15) .
Ir4 C127 2.18(2) .
Ir4 C129 2.186(18) .
Ir4 C128 2.206(19) .
Ir4 C131 2.221(17) .
Ir4 C130 2.23(3) .
Ir5 N9 2.03(2) .
Ir5 C41 2.070(13) .
Ir5 N5 2.084(13) .
Ir5 C137 2.15(2) .
Ir5 C141 2.16(3) .
Ir5 C138 2.174(18) .
Ir5 C139 2.21(2) .
Ir5 C140 2.208(18) .
Ir6 N15 2.028(19) .
Ir6 C44 2.063(14) .
Ir6 N6 2.112(14) .
Ir6 C147 2.14(2) .
Ir6 C150 2.158(19) .
Ir6 C151 2.20(2) .
Ir6 C148 2.215(18) .
Ir6 C149 2.234(17) .
N1 C7 1.218(18) .
N1 C8 1.48(2) .
N2 C14 1.23(2) .
N2 C15 1.421(19) .
N3 C27 1.28(3) .
N3 C28 1.50(3) .
N4 C34 1.27(3) .
N4 C35 1.46(2) .
N5 C47 1.31(2) .
N5 C48 1.45(2) .
N6 C54 1.24(2) .
N6 C55 1.52(2) .
N7 C64 1.32(2) .
N7 C68 1.39(2) .
N8 C73 1.31(3) .
N8 C69 1.37(2) .
N9 C74 1.32(2) .
N9 C78 1.37(2) .
N10 C62 1.318(19) .
N10 C61 1.333(18) .
N11 C62 1.31(2) .
N11 C63 1.34(2) .
N12 C63 1.29(2) .
N12 C61 1.320(19) .
N13 C86 1.31(2) .
N13 C82 1.43(2) .
N14 C91 1.29(2) .
N14 C87 1.37(2) .
N15 C92 1.32(2) .
N15 C96 1.32(2) .
N16 C79 1.32(2) .
N16 C80 1.386(18) .
N17 C80 1.277(19) .
N17 C81 1.39(2) .
N18 C81 1.35(2) .
N18 C79 1.36(2) .
O1 S1 1.35(2) .
O2 S1 1.355(18) .
O3 S1 1.38(3) .
O4 S2 1.257(12) .
O5 S2 1.532(13) .
O6 S2 1.533(15) .
O6 O6 1.74(4) 2
O7 S3 1.504(17) .
O8 S3 1.476(19) .
O9 S3 1.418(18) .
O10 S4 1.388(13) .
O11 S4 1.521(16) .
O12 S4 1.364(13) .
O13 S5 1.57(2) .
O14 S5 1.51(3) .
O15 S5 1.54(3) .
S1 C157 1.61(3) .
S2 C158 1.842(14) .
S3 C159 1.730(18) .
S4 C160 1.749(15) .
S5 C161 1.750(15) .
F1 C157 1.339(18) .
F2 C157 1.337(18) .
F3 C157 1.374(18) .
F4 C158 1.146(14) .
F5 C158 1.383(16) .
F6 C158 1.342(16) .
F7 C159 1.316(19) .
F8 C159 1.345(19) .
F9 C159 1.322(19) .
F10 C160 1.329(18) .
F11 C160 1.308(18) .
F12 C160 1.340(17) .
F13 C161 1.28(2) .
F14 C161 1.28(2) .
F15 C161 1.55(3) .
C1 C6 1.31(2) .
C1 C2 1.38(2) .
C2 C7 1.44(2) .
C2 C3 1.46(2) .
C3 C4 1.34(2) .
C4 C5 1.44(3) .
C5 C14 1.38(3) .
C5 C6 1.44(2) .
C8 C9 1.41(2) .
C8 C13 1.42(2) .
C9 C10 1.36(2) .
C10 C11 1.38(3) .
C11 C12 1.38(3) .
C12 C13 1.37(3) .
C15 C16 1.370(9) .
C15 C20 1.370(9) .
C16 C17 1.370(9) .
C17 C18 1.370(9) .
C18 C19 1.370(9) .
C19 C20 1.370(9) .
C21 C22 1.45(3) .
C21 C26 1.46(3) .
C22 C23 1.36(3) .
C22 C27 1.46(3) .
C23 C24 1.33(2) .
C24 C25 1.49(3) .
C25 C26 1.37(3) .
C25 C34 1.41(3) .
C28 C33 1.357(10) .
C28 C29 1.357(10) .
C29 C30 1.357(10) .
C30 C31 1.357(10) .
C31 C32 1.357(10) .
C32 C33 1.357(10) .
C35 C36 1.387(11) .
C35 C40 1.387(11) .
C36 C37 1.387(11) .
C37 C38 1.387(11) .
C38 C39 1.387(11) .
C39 C40 1.387(11) .
C41 C46 1.37(2) .
C41 C42 1.40(2) .
C42 C43 1.39(2) .
C42 C47 1.48(3) .
C43 C44 1.36(2) .
C44 C45 1.41(2) .
C45 C46 1.37(2) .
C45 C54 1.53(3) .
C48 C53 1.369(10) .
C48 C49 1.369(10) .
C49 C50 1.369(10) .
C50 C51 1.369(10) .
C51 C52 1.369(10) .
C52 C53 1.369(10) .
C55 C60 1.357(10) .
C55 C56 1.357(10) .
C56 C57 1.357(10) .
C57 C58 1.357(10) .
C58 C59 1.357(10) .
C59 C60 1.357(10) .
C61 C66 1.49(2) .
C62 C71 1.49(2) .
C63 C76 1.56(3) .
C64 C65 1.42(2) .
C65 C66 1.37(2) .
C66 C67 1.41(2) .
C67 C68 1.40(2) .
C69 C70 1.38(2) .
C70 C71 1.34(2) .
C71 C72 1.40(2) .
C72 C73 1.46(3) .
C74 C75 1.42(3) .
C75 C76 1.31(2) .
C76 C77 1.35(3) .
C77 C78 1.39(3) .
C79 C84 1.47(2) .
C80 C89 1.42(2) .
C81 C94 1.46(2) .
C82 C83 1.34(2) .
C83 C84 1.42(2) .
C84 C85 1.37(2) .
C85 C86 1.34(2) .
C87 C88 1.42(3) .
C88 C89 1.40(2) .
C89 C90 1.51(2) .
C90 C91 1.41(2) .
C92 C93 1.38(2) .
C93 C94 1.44(2) .
C94 C95 1.32(2) .
C95 C96 1.41(3) .
C97 C98 1.43(2) .
C97 C101 1.43(2) .
C97 C102 1.48(2) .
C98 C99 1.38(3) .
C98 C103 1.53(3) .
C99 C100 1.46(3) .
C99 C104 1.50(3) .
C100 C101 1.45(2) .
C100 C105 1.54(3) .
C101 C106 1.51(2) .
C107 C111 1.38(3) .
C107 C108 1.44(3) .
C107 C112 1.63(3) .
C108 C109 1.31(3) .
C108 C113 1.46(3) .
C109 C114 1.52(3) .
C109 C110 1.53(3) .
C110 C111 1.43(3) .
C110 C115 1.55(3) .
C111 C116 1.47(3) .
C117 C118 1.436(7) .
C117 C121 1.436(7) .
C117 C122 1.527(7) .
C118 C119 1.436(7) .
C118 C123 1.527(7) .
C119 C120 1.436(7) .
C119 C124 1.527(7) .
C120 C121 1.436(7) .
C120 C125 1.527(7) .
C121 C126 1.527(7) .
C127 C132 1.43(3) .
C127 C131 1.44(3) .
C127 C128 1.58(3) .
C128 C129 1.37(3) .
C128 C133 1.51(3) .
C129 C130 1.40(3) .
C129 C134 1.54(3) .
C130 C131 1.37(3) .
C130 C135 1.54(3) .
C131 C136 1.61(3) .
C137 C141 1.35(3) .
C137 C138 1.36(3) .
C137 C142 1.54(3) .
C138 C139 1.39(3) .
C138 C143 1.58(3) .
C139 C140 1.47(3) .
C139 C144 1.57(4) .
C140 C141 1.40(3) .
C140 C145 1.58(3) .
C141 C146 1.56(4) .
C147 C148 1.37(3) .
C147 C151 1.45(3) .
C147 C152 1.59(3) .
C148 C149 1.39(3) .
C148 C153 1.56(3) .
C149 C150 1.37(3) .
C149 C154 1.53(3) .
C150 C151 1.51(3) .
C150 C155 1.58(3) .
C151 C156 1.61(3) .
C163 C164 1.38(3) .
C163 C176 1.50(3) .
C164 C165 1.35(3) .
C165 C166 1.37(3) .
C165 C177 1.41(3) .
C166 C167 1.37(3) .
C167 C168 1.37(3) .
C168 C169 1.396(9) .
C168 C178 1.396(10) .
C169 C170 1.396(9) .
C170 C171 1.396(10) .
C171 C172 1.396(9) .
C172 C178 1.396(9) .
C172 C173 1.40(3) .
C178 C177 1.41(3) .
C173 C174 1.36(3) .
C174 C175 1.42(3) .
C175 C176 1.31(3) .
C175 C177 1.44(3) .
C179 Cl1 1.691(19) .
C179 Cl2 1.691(18) .
C179 Cl3 1.698(19) .

loop_
_platon_squeeze_void_nr
_platon_squeeze_void_average_x
_platon_squeeze_void_average_y
_platon_squeeze_void_average_z
_platon_squeeze_void_volume
_platon_squeeze_void_count_electrons
1 0.000 0.500 -0.001 5157.0 2037.7
2 0.500 0.000 0.191 5157.0 2037.7
3 0.190 0.431 0.171 10.8 0.2
4 0.690 0.931 0.171 10.8 0.2
5 0.105 0.917 0.167 6.9 -0.4
6 0.605 0.417 0.167 6.9 -0.4
7 0.310 0.931 0.328 10.7 -1.7
8 0.810 0.431 0.328 10.7 -1.7
9 0.395 0.417 0.333 6.9 0.2
10 0.895 0.917 0.333 6.9 0.2
11 0.190 0.569 0.671 10.6 -1.6
12 0.690 0.069 0.671 10.6 -1.6
13 0.105 0.083 0.667 6.9 -1.2
14 0.605 0.583 0.667 6.9 -1.2
15 0.310 0.069 0.828 10.5 -2.2
16 0.810 0.569 0.828 10.5 -2.2
17 0.395 0.583 0.833 6.9 -0.1
18 0.895 0.083 0.833 6.9 -0.1
